data_4323900
loop_
_publ_author_name
'Maxim P. Aarnts'
'Maikel P. Wilms'
'Karin Peelen'
'Jan Fraanje'
'Kees Goubitz'
'Franti\<sek Hartl'
'Derk J. Stufkens'
'Evert Jan Baerends'
'Anton\'in Vl\<cek'

_publ_section_title
;
 Bonding Properties of a Novel Inorganometallic Complex,
 Ru(SnPh3)2(CO)2(iPr-DAB) (iPr-DAB
 =N,N'-Diisopropyl-1,4-diaza-1,3-butadiene), and its Stable Radical-Anion,
 Studied by UV-Vis, IR, and EPR Spectroscopy, (Spectro-) Electrochemistry,
 and Density Functional Calculations
;
_journal_name_full 'Inorganic Chemistry'
_journal_page_first 5468
_journal_page_last 5477
_journal_paper_doi 10.1021/ic960042h
_journal_volume 35
_journal_year 1996
_chemical_formula_moiety 'C46 H46 N2 O2 Ru Sn2'
_chemical_formula_sum 'C67 H67 N2 O2 Ru Sn2'
_chemical_formula_weight 997.8
_space_group_IT_number 2
_symmetry_cell_setting triclinic
_symmetry_space_group_name_Hall '-P 1'
_symmetry_space_group_name_H-M 'P -1'
_audit_creation_date 96-01-19
_audit_creation_method from_xtal_archive_file_using_CIFIO
_cell_angle_alpha 71.24(2)
_cell_angle_beta 86.91(4)
_cell_angle_gamma 77.89(3)
_cell_formula_units_Z 2
_cell_length_a 11.662(6)
_cell_length_b 13.902(3)
_cell_length_c 19.634(2)
_cell_measurement_reflns_used 23
_cell_measurement_temperature 213
_cell_measurement_theta_max 46.5
_cell_measurement_theta_min 36
_cell_volume 2946.7(17)
_computing_cell_refinement 'Local program CELCON'
_computing_data_collection 'Enraf-Nonius Cad-4 software'
_computing_data_reduction 'xtal_ADDREF (Davenport & Hall, 1990)'
_computing_molecular_graphics 'xtal_ORTEP (Davenport, Hall & Dreissig, 1992)'
_computing_publication_material 'xtal_BONDLa (Dreissig, Doherty, Stewart &  Hall, 1990)_CIFIO (Hall, 1990)'
_computing_structure_refinement 'xtal_CRYLSQ  (Olthof-Hazekamp, 1990)'
_computing_structure_solution 'xtal_SIMPEL (Schenk & Hall, 1990)'
_diffrn_ambient_temperature 213
_diffrn_measurement_device 'Enraf-Nonius CAD-4'
_diffrn_measurement_method \w/2\q
_diffrn_radiation_monochromator graphite
_diffrn_radiation_source xray_tube
_diffrn_radiation_type Cu-K\a
_diffrn_radiation_wavelength 1.5418
_diffrn_reflns_limit_h_max 0
_diffrn_reflns_limit_h_min -12
_diffrn_reflns_limit_k_max 15
_diffrn_reflns_limit_k_min -15
_diffrn_reflns_limit_l_max 20
_diffrn_reflns_limit_l_min -22
_diffrn_reflns_number 8879
_diffrn_reflns_reduction_process perpendicular_monochr_Lp
_diffrn_reflns_theta_max 59.92
_diffrn_reflns_theta_min 3.43
_diffrn_standards_decay_% 6
_diffrn_standards_interval_time 60
_diffrn_standards_number 2
_exptl_absorpt_coefficient_mu 92.85
_exptl_absorpt_correction_T_max 2.79
_exptl_absorpt_correction_T_min 0.37
_exptl_absorpt_correction_type 'empirical (DIFABS: Walker & Stuart, 1983)'
_exptl_crystal_density_diffrn 1.43
_exptl_crystal_description 'block shaped'
_exptl_crystal_F_000 1286
_exptl_crystal_size_max 0.75
_exptl_crystal_size_mid 0.60
_exptl_crystal_size_min 0.40
_refine_diff_density_max 4.033
_refine_diff_density_min -4.169
_refine_ls_abs_structure_details none
_refine_ls_abs_structure_Flack 0
_refine_ls_extinction_coef 752(303)
_refine_ls_extinction_expression Eq22_p292_"Cryst._Comp."_Munksgaard_1970
_refine_ls_extinction_method Zachariasen
_refine_ls_goodness_of_fit_all 1.045
_refine_ls_goodness_of_fit_obs 1.045
_refine_ls_hydrogen_treatment 'not refined'
_refine_ls_matrix_type full
_refine_ls_number_constraints 0
_refine_ls_number_parameters 313
_refine_ls_number_reflns 6455
_refine_ls_number_restraints 0
_refine_ls_R_factor_all .12
_refine_ls_R_factor_obs .12
_refine_ls_shift/esd_max .594
_refine_ls_shift/esd_mean .061
_refine_ls_structure_factor_coef F
_refine_ls_weighting_details 'w = 1/(5.28 + F~obs + 0.014F~obs^2^)'
_refine_ls_weighting_scheme calc
_refine_ls_wR_factor_all .179
_refine_ls_wR_factor_obs .179
_reflns_d_resolution_high .891
_reflns_d_resolution_low 12.855
_reflns_limit_h_max 0
_reflns_limit_h_min -12
_reflns_limit_k_max 15
_reflns_limit_k_min -15
_reflns_limit_l_max 20
_reflns_limit_l_min -22
_reflns_number_observed 6455
_reflns_number_total 8879
_reflns_observed_criterion refl_observed_if_I_obs>_2.50_sigma(I_obs)
_cod_data_source_file ic960042h.cif
_cod_data_source_block IC960042H
_cod_depositor_comments
;
The following automatic conversions were performed:

'_refine_ls_weighting_scheme' value 'w = 1/(5.28 + F~obs +
0.014F~obs^2^) ' was changed to 'calc'. New tag
'_refine_ls_weighting_details' was created. The value of the new tag
was set to 'w = 1/(5.28 + F~obs + 0.014F~obs^2^)'.

Automatic conversion script
Id: cif_fix_values 3143 2015-03-26 13:38:13Z robertas 
;
_cod_original_cell_volume 2947(2)
_cod_original_sg_symbol_Hall -P_1
_cod_original_formula_sum 'C46 H46 N2 O2 Ru Sn2 . 3.5(C6 H6)'
_cod_database_code 4323900

loop_
_symmetry_equiv_pos_as_xyz
+x,+y,+z
-x,-y,-z

loop_
_atom_site_aniso_label
_atom_site_aniso_U_11
_atom_site_aniso_U_22
_atom_site_aniso_U_33
_atom_site_aniso_U_12
_atom_site_aniso_U_13
_atom_site_aniso_U_23
Sn1 .0174(8) .0166(7) .0090(7) .0004(5) -.0001(5) -.0098(5)
Sn2 .0154(8) .0159(7) .0079(7) -.0003(5) .0008(5) -.0073(5)
Ru .0117(9) .0161(8) .0095(8) .0015(6) .0009(5) -.0082(6)

loop_
_atom_site_label
_atom_site_fract_x
_atom_site_fract_y
_atom_site_fract_z
_atom_site_U_iso_or_equiv
_atom_site_thermal_displace_type
_atom_site_calc_flag
_atom_site_calc_attached_atom
Sn1 .0597(1) .30421(8) .29064(6) .014(1) Uani ? ?
Sn2 -.0364(1) .72066(8) .19505(6) .013(1) Uani ? ?
Ru .0247(1) .5122(1) .24099(6) .012(1) Uani ? ?
N1 .152(1) .525(1) .3057(8) .021(3) Uiso ? ?
C3 .133(2) .537(1) .377(1) .022(4) Uiso ? ?
C1 .257(2) .524(1) .2748(9) .017(4) Uiso ? ?
C2 .267(2) .513(2) .207(1) .033(5) Uiso ? ?
N2 .169(1) .503(1) .1806(8) .018(3) Uiso ? ?
C6 .183(2) .494(2) .104(1) .039(5) Uiso ? ?
C7 .209(4) .589(3) .050(2) .10(1) Uiso ? ?
C8 .271(2) .396(2) .102(1) .053(7) Uiso ? ?
C9 -.093(2) .512(1) .304(1) .017(4) Uiso ? ?
O9 -.172(1) .513(1) .3499(8) .040(4) Uiso ? ?
C10 -.080(2) .513(1) .172(1) .020(4) Uiso ? ?
O10 -.140(1) .507(1) .1288(7) .030(3) Uiso ? ?
C11 -.080(1) .244(1) .3643(9) .013(4) Uiso ? ?
C12 -.088(2) .250(1) .430(1) .021(4) Uiso ? ?
C13 -.174(2) .213(2) .474(1) .032(5) Uiso ? ?
C14 -.245(2) .161(2) .453(1) .033(5) Uiso ? ?
C15 -.237(2) .154(2) .383(1) .032(5) Uiso ? ?
C16 -.148(2) .195(2) .340(1) .027(5) Uiso ? ?
C21 .076(2) .225(1) .212(1) .018(4) Uiso ? ?
C22 -.003(2) .249(1) .1549(9) .015(4) Uiso ? ?
C23 .009(2) .192(2) .108(1) .031(5) Uiso ? ?
C24 .105(2) .109(2) .116(1) .033(5) Uiso ? ?
C25 .183(2) .083(2) .172(1) .026(4) Uiso ? ?
C26 .172(2) .138(1) .217(1) .018(4) Uiso ? ?
C31 .220(2) .228(1) .355(1) .019(4) Uiso ? ?
C32 .219(2) .160(1) .423(1) .025(4) Uiso ? ?
C33 .318(2) .121(2) .465(1) .026(4) Uiso ? ?
C34 .424(2) .145(2) .438(1) .027(5) Uiso ? ?
C35 .428(2) .211(2) .369(1) .036(5) Uiso ? ?
C36 .325(2) .253(2) .323(1) .030(5) Uiso ? ?
C41 -.192(2) .788(1) .128(1) .018(4) Uiso ? ?
C42 -.204(2) .761(2) .067(1) .026(4) Uiso ? ?
C43 -.305(2) .805(2) .024(1) .034(5) Uiso ? ?
C44 -.399(2) .870(2) .043(1) .040(5) Uiso ? ?
C45 -.391(2) .892(2) .107(1) .034(5) Uiso ? ?
C46 -.284(2) .853(1) .149(1) .023(4) Uiso ? ?
C51 .093(2) .797(1) .1281(9) .015(4) Uiso ? ?
C52 .209(2) .786(2) .153(1) .030(5) Uiso ? ?
C53 .288(2) .833(2) .111(1) .032(5) Uiso ? ?
C54 .258(2) .894(2) .039(1) .031(5) Uiso ? ?
C55 .148(1) .906(1) .0149(9) .014(4) Uiso ? ?
C56 .063(2) .857(1) .057(1) .019(4) Uiso ? ?
C61 -.058(2) .795(1) .2772(9) .015(4) Uiso ? ?
C62 -.013(2) .882(2) .268(1) .028(5) Uiso ? ?
C63 -.023(2) .931(2) .322(1) .029(5) Uiso ? ?
C64 -.075(2) .893(2) .384(1) .033(5) Uiso ? ?
C65 -.118(2) .809(2) .395(1) .039(5) Uiso ? ?
C66 -.113(2) .761(1) .342(1) .019(4) Uiso ? ?
C11s .333(2) .850(2) .314(1) .046(6) Uiso ? ?
C12s .425(2) .792(2) .294(1) .049(6) Uiso ? ?
C13s .539(2) .793(2) .315(1) .046(6) Uiso ? ?
C14s .552(2) .849(2) .356(2) .054(7) Uiso ? ?
C15s .447(3) .912(2) .377(2) .058(7) Uiso ? ?
C16s .338(2) .912(2) .355(1) .048(6) Uiso ? ?
C21s .576(2) .604(2) .174(1) .047(6) Uiso ? ?
C22s .572(2) .561(2) .121(2) .054(7) Uiso ? ?
C23s .587(2) .454(2) .134(1) .041(6) Uiso ? ?
C24s .603(2) .390(2) .206(1) .050(6) Uiso ? ?
C25s .605(2) .432(2) .260(1) .041(6) Uiso ? ?
C26s .591(2) .535(2) .248(1) .049(6) Uiso ? ?
C31s .560(2) 1.211(2) .098(1) .044(6) Uiso ? ?
C32s .495(2) 1.165(2) .147(1) .035(5) Uiso ? ?
C33s .539(2) 1.091(2) .214(1) .051(7) Uiso ? ?
C34s .654(2) 1.073(2) .227(1) .039(6) Uiso ? ?
C35s .729(2) 1.121(2) .178(1) .034(5) Uiso ? ?
C36s .682(2) 1.186(2) .112(2) .055(7) Uiso ? ?
C4 .168(2) .431(2) .434(1) .045(6) Uiso ? ?
C5 .194(2) .612(2) .393(1) .052(7) Uiso ? ?
H1 .33212 .56188 .26554 .03800 Uiso ? ?
H2 .36327 .50301 .20935 .03800 Uiso ? ?
H3 .04333 .57893 .38005 .03800 Uiso ? ?
H401 .14091 .36515 .42431 .03800 Uiso ? ?
H402 .25500 .39525 .41945 .03800 Uiso ? ?
H403 .13579 .44022 .48563 .03800 Uiso ? ?
H501 .28200 .57700 .38736 .03800 Uiso ? ?
H502 .15015 .67433 .34456 .03800 Uiso ? ?
H503 .13860 .63606 .43447 .03800 Uiso ? ?
H6 .10559 .45841 .11791 .03800 Uiso ? ?
H701 .11433 .63446 .05074 .03800 Uiso ? ?
H702 .29025 .61120 .04664 .03800 Uiso ? ?
H703 .18701 .57239 .00182 .03800 Uiso ? ?
H801 .35460 .39890 .11926 .03800 Uiso ? ?
H802 .23657 .32495 .11461 .03800 Uiso ? ?
H803 .27529 .42051 .04146 .03800 Uiso ? ?
H12 -.04071 .29888 .44526 .03800 Uiso ? ?
H13 -.20376 .21792 .52613 .03800 Uiso ? ?
H14 -.27631 .08991 .47817 .03800 Uiso ? ?
H15 -.28612 .12261 .35271 .03800 Uiso ? ?
H16 -.17168 .20848 .28501 .03800 Uiso ? ?
H22 -.07577 .30498 .16710 .03800 Uiso ? ?
H23 .00207 .21538 .04951 .03800 Uiso ? ?
H24 .13441 .06402 .07945 .03800 Uiso ? ?
H25 .25432 .01526 .18451 .03800 Uiso ? ?
H26 .23425 .12049 .26181 .03800 Uiso ? ?
H32 .13801 .16732 .45040 .03800 Uiso ? ?
H33 .30581 .07338 .51953 .03800 Uiso ? ?
H34 .51857 .12076 .45118 .03800 Uiso ? ?
H35 .49609 .24005 .33391 .03800 Uiso ? ?
H36 .33373 .29833 .26739 .03800 Uiso ? ?
H42 -.15306 .69821 .04875 .03800 Uiso ? ?
H43 -.30292 .78764 -.02749 .03800 Uiso ? ?
H44 -.48663 .90309 .01960 .03800 Uiso ? ?
H45 -.46248 .94162 .12623 .03800 Uiso ? ?
H46 -.30663 .85742 .20244 .03800 Uiso ? ?
H52 .20871 .74200 .21084 .03800 Uiso ? ?
H53 .38106 .83495 .11396 .03800 Uiso ? ?
H54 .33330 .93034 .01981 .03800 Uiso ? ?
H55 .13400 .95732 -.04051 .03800 Uiso ? ?
H56 -.02400 .84310 .05204 .03800 Uiso ? ?
H62 .01325 .90881 .21137 .03800 Uiso ? ?
H63 .01065 1.00210 .31146 .03800 Uiso ? ?
H64 -.03978 .90522 .43023 .03800 Uiso ? ?
H65 -.14758 .77081 .44919 .03800 Uiso ? ?
H66 -.15051 .69139 .35544 .03800 Uiso ? ?
H11s .25715 .81662 .31507 .03800 Uiso ? ?
H12s .39854 .75353 .25816 .03800 Uiso ? ?
H13s .62143 .73877 .31722 .03800 Uiso ? ?
H14s .63785 .83703 .38368 .03800 Uiso ? ?
H15s .45356 .93063 .42786 .03800 Uiso ? ?
H16s .26156 .95250 .37747 .03800 Uiso ? ?
H21s .58731 .67283 .18586 .03800 Uiso ? ?
H22s .57610 .61043 .06661 .03800 Uiso ? ?
H23s .58580 .39540 .10918 .03800 Uiso ? ?
H24s .58183 .31426 .21168 .03800 Uiso ? ?
H25s .66151 .37004 .30148 .03800 Uiso ? ?
H26s .57611 .57024 .29011 .03800 Uiso ? ?
H31s .51030 1.25483 .04795 .03800 Uiso ? ?
H32s .40507 1.20821 .13976 .03800 Uiso ? ?
H33s .45925 1.06653 .23616 .03800 Uiso ? ?
H34s .68402 1.00794 .27345 .03800 Uiso ? ?
H35s .82447 1.10033 .18324 .03800 Uiso ? ?
H36s .75840 1.21411 .08310 .03800 Uiso ? ?
C41s .571(2) .556(2) .453(1) .044(6) Uiso ? ?
C42s .583(3) .451(2) .461(2) .059(7) Uiso ? ?
C43s .492(3) .598(2) .495(2) .063(8) Uiso ? ?

loop_
_atom_type_symbol
_atom_type_description
_atom_type_oxidation_number
_atom_type_number_in_cell
_atom_type_scat_dispersion_real
_atom_type_scat_dispersion_imag
_atom_type_scat_source
C ? 0 128 .017 .009 Int._Tables_Vol_IV_Tables_2.2B_and_2.3.1
H ? 0 128 0 0 Int._Tables_Vol_IV_Tables_2.2B_and_2.3.1
N ? 0 4 .029 .018 Int._Tables_Vol_IV_Tables_2.2B_and_2.3.1
O ? 0 2 .047 .032 Int._Tables_Vol_IV_Tables_2.2B_and_2.3.1
Ru ? 0 2 -.105 3.296 Int._Tables_Vol_IV_Tables_2.2B_and_2.3.1
SN ? 0 4 -.194 5.459 Int._Tables_Vol_IV_Tables_2.2B_and_2.3.1

loop_
_diffrn_attenuator_code
_diffrn_attenuator_scale
? ?

loop_
_geom_angle_atom_site_label_1
_geom_angle_atom_site_label_2
_geom_angle_atom_site_label_3
_geom_angle
_geom_angle_site_symmetry_1
_geom_angle_site_symmetry_2
_geom_angle_site_symmetry_3
_geom_angle_publ_flag
C42s C41s C43s 119(2) . . . ?
C41s C42s C43s 116(3) . . 2_666 ?
C41s C43s C42s 125(3) . . 2_666 ?
Ru Sn1 C11 113.9(4) 2_666 2_666 2_666 ?
Ru Sn1 C21 116.8(4) 2_666 2_666 2_666 ?
Ru Sn1 C31 114.6(5) 2_666 2_666 2_666 ?
C11 Sn1 C21 104.8(7) 2_666 2_666 2_666 ?
C11 Sn1 C31 102.8(6) 2_666 2_666 2_666 ?
C21 Sn1 C31 102.2(7) 2_666 2_666 2_666 ?
Ru Sn2 C41 116.6(5) 2_666 2_666 2_666 ?
Ru Sn2 C51 114.2(4) 2_666 2_666 2_666 ?
Ru Sn2 C61 116.2(4) 2_666 2_666 2_666 ?
C41 Sn2 C51 101.6(6) 2_666 2_666 2_666 ?
C41 Sn2 C61 105.5(7) 2_666 2_666 2_666 ?
C51 Sn2 C61 100.7(7) 2_666 2_666 2_666 ?
Sn1 Ru Sn2 173.43(7) 2_666 2_666 2_666 ?
Sn1 Ru N1 96.1(4) 2_666 2_666 2_666 ?
Sn1 Ru N2 90.1(4) 2_666 2_666 2_666 ?
Sn1 Ru C9 86.8(6) 2_666 2_666 2_666 ?
Sn1 Ru C10 89.3(5) 2_666 2_666 2_666 ?
Sn2 Ru N1 87.8(4) 2_666 2_666 2_666 ?
Sn2 Ru N2 95.9(4) 2_666 2_666 2_666 ?
Sn2 Ru C9 87.5(5) 2_666 2_666 2_666 ?
Sn2 Ru C10 87.5(5) 2_666 2_666 2_666 ?
N1 Ru N2 77.8(7) 2_666 2_666 2_666 ?
N1 Ru C9 96.5(8) 2_666 2_666 2_666 ?
N1 Ru C10 171.8(7) 2_666 2_666 2_666 ?
N2 Ru C9 173.2(7) 2_666 2_666 2_666 ?
N2 Ru C10 96.0(8) 2_666 2_666 2_666 ?
C9 Ru C10 90.0(9) 2_666 2_666 2_666 ?
Ru N1 C3 126(1) 2_666 2_666 2_666 ?
Ru N1 C1 113(1) 2_666 2_666 2_666 ?
C3 N1 C1 121(2) 2_666 2_666 2_666 ?
N1 C3 C4 109(2) 2_666 2_666 2_666 ?
N1 C3 C5 116(2) 2_666 2_666 2_666 ?
N1 C3 H3 109(2) 2_666 2_666 2_666 ?
C4 C3 C5 109(2) 2_666 2_666 2_666 ?
C4 C3 H3 115(2) 2_666 2_666 2_666 ?
C5 C3 H3 97(2) 2_666 2_666 2_666 ?
N1 C1 C2 118(2) 2_666 2_666 2_666 ?
N1 C1 H1 143(2) 2_666 2_666 2_666 ?
C2 C1 H1 91(2) 2_666 2_666 2_666 ?
C1 C2 N2 114(2) 2_666 2_666 2_666 ?
C1 C2 H2 91(2) 2_666 2_666 2_666 ?
N2 C2 H2 153(2) 2_666 2_666 2_666 ?
Ru N2 C2 117(1) 2_666 2_666 2_666 ?
Ru N2 C6 130(1) 2_666 2_666 2_666 ?
C2 N2 C6 113(2) 2_666 2_666 2_666 ?
N2 C6 C7 112(3) 2_666 2_666 2_666 ?
N2 C6 C8 112(2) 2_666 2_666 2_666 ?
N2 C6 H6 84(2) 2_666 2_666 2_666 ?
C7 C6 C8 113(2) 2_666 2_666 2_666 ?
C7 C6 H6 136(2) 2_666 2_666 2_666 ?
C8 C6 H6 98(2) 2_666 2_666 2_666 ?
C6 C7 H701 93(3) 2_666 2_666 2_666 ?
C6 C7 H702 124(3) 2_666 2_666 2_666 ?
C6 C7 H703 97(4) 2_666 2_666 2_666 ?
H701 C7 H702 132(4) 2_666 2_666 2_666 ?
H701 C7 H703 90(3) 2_666 2_666 2_666 ?
H702 C7 H703 112(4) 2_666 2_666 2_666 ?
C6 C8 H801 110(3) 2_666 2_666 2_666 ?
C6 C8 H802 116(2) 2_666 2_666 2_666 ?
C6 C8 H803 95(2) 2_666 2_666 2_666 ?
H801 C8 H802 124(2) 2_666 2_666 2_666 ?
H801 C8 H803 105(2) 2_666 2_666 2_666 ?
H802 C8 H803 102(3) 2_666 2_666 2_666 ?
Ru C9 O9 178(2) 2_666 2_666 2_666 ?
Ru C10 O10 175(2) 2_666 2_666 2_666 ?
Sn1 C11 C12 121(2) 2_666 2_666 2_666 ?
Sn1 C11 C16 117(1) 2_666 2_666 2_666 ?
C12 C11 C16 122(2) 2_666 2_666 2_666 ?
C11 C12 C13 120(2) 2_666 2_666 2_666 ?
C11 C12 H12 120(2) 2_666 2_666 2_666 ?
C13 C12 H12 119(2) 2_666 2_666 2_666 ?
C12 C13 C14 120(2) 2_666 2_666 2_666 ?
C12 C13 H13 133(2) 2_666 2_666 2_666 ?
C14 C13 H13 107(2) 2_666 2_666 2_666 ?
C13 C14 C15 120(2) 2_666 2_666 2_666 ?
C13 C14 H14 134(2) 2_666 2_666 2_666 ?
C15 C14 H14 97(2) 2_666 2_666 2_666 ?
C14 C15 C16 117(2) 2_666 2_666 2_666 ?
C14 C15 H15 134(2) 2_666 2_666 2_666 ?
C16 C15 H15 109(2) 2_666 2_666 2_666 ?
C11 C16 C15 121(2) 2_666 2_666 2_666 ?
C11 C16 H16 127(2) 2_666 2_666 2_666 ?
C15 C16 H16 107(2) 2_666 2_666 2_666 ?
Sn1 C21 C22 125(1) 2_666 2_666 2_666 ?
Sn1 C21 C26 120(1) 2_666 2_666 2_666 ?
C22 C21 C26 115(2) 2_666 2_666 2_666 ?
C21 C22 C23 122(2) 2_666 2_666 2_666 ?
C21 C22 H22 103(2) 2_666 2_666 2_666 ?
C23 C22 H22 134(2) 2_666 2_666 2_666 ?
C22 C23 C24 119(2) 2_666 2_666 2_666 ?
C22 C23 H23 132(2) 2_666 2_666 2_666 ?
C24 C23 H23 96(2) 2_666 2_666 2_666 ?
C23 C24 C25 119(2) 2_666 2_666 2_666 ?
C23 C24 H24 129(2) 2_666 2_666 2_666 ?
C25 C24 H24 112(2) 2_666 2_666 2_666 ?
C24 C25 C26 121(2) 2_666 2_666 2_666 ?
C24 C25 H25 123(2) 2_666 2_666 2_666 ?
C26 C25 H25 115(2) 2_666 2_666 2_666 ?
C21 C26 C25 122(2) 2_666 2_666 2_666 ?
C21 C26 H26 115(2) 2_666 2_666 2_666 ?
C25 C26 H26 122(2) 2_666 2_666 2_666 ?
Sn1 C31 C32 122(1) 2_666 2_666 2_666 ?
Sn1 C31 C36 116(1) 2_666 2_666 2_666 ?
C32 C31 C36 121(2) 2_666 2_666 2_666 ?
C31 C32 C33 121(2) 2_666 2_666 2_666 ?
C31 C32 H32 116(2) 2_666 2_666 2_666 ?
C33 C32 H32 117(2) 2_666 2_666 2_666 ?
C32 C33 C34 120(2) 2_666 2_666 2_666 ?
C32 C33 H33 116(2) 2_666 2_666 2_666 ?
C34 C33 H33 125(2) 2_666 2_666 2_666 ?
C33 C34 C35 120(2) 2_666 2_666 2_666 ?
C33 C34 H34 140(2) 2_666 2_666 2_666 ?
C35 C34 H34 100(2) 2_666 2_666 2_666 ?
C34 C35 C36 122(2) 2_666 2_666 2_666 ?
C34 C35 H35 136(2) 2_666 2_666 2_666 ?
C36 C35 H35 102(2) 2_666 2_666 2_666 ?
C31 C36 C35 116(2) 2_666 2_666 2_666 ?
C31 C36 H36 125(2) 2_666 2_666 2_666 ?
C35 C36 H36 119(2) 2_666 2_666 2_666 ?
Sn2 C41 C42 121(1) 2_666 2_666 2_666 ?
Sn2 C41 C46 120(2) 2_666 2_666 2_666 ?
C42 C41 C46 119(2) 2_666 2_666 2_666 ?
C41 C42 C43 120(2) 2_666 2_666 2_666 ?
C41 C42 H42 130(2) 2_666 2_666 2_666 ?
C43 C42 H42 109(2) 2_666 2_666 2_666 ?
C42 C43 C44 122(2) 2_666 2_666 2_666 ?
C42 C43 H43 115(2) 2_666 2_666 2_666 ?
C44 C43 H43 123(2) 2_666 2_666 2_666 ?
C43 C44 C45 119(2) 2_666 2_666 2_666 ?
C43 C44 H44 131(3) 2_666 2_666 2_666 ?
C45 C44 H44 110(2) 2_666 2_666 2_666 ?
C44 C45 C46 119(2) 2_666 2_666 2_666 ?
C44 C45 H45 123(2) 2_666 2_666 2_666 ?
C46 C45 H45 118(2) 2_666 2_666 2_666 ?
C41 C46 C45 120(2) 2_666 2_666 2_666 ?
C41 C46 H46 129(2) 2_666 2_666 2_666 ?
C45 C46 H46 106(2) 2_666 2_666 2_666 ?
Sn2 C51 C52 123(1) 2_666 2_666 2_666 ?
Sn2 C51 C56 119(1) 2_666 2_666 2_666 ?
C52 C51 C56 118(2) 2_666 2_666 2_666 ?
C51 C52 C53 122(2) 2_666 2_666 2_666 ?
C51 C52 H52 105(2) 2_666 2_666 2_666 ?
C53 C52 H52 133(2) 2_666 2_666 2_666 ?
C52 C53 C54 120(2) 2_666 2_666 2_666 ?
C52 C53 H53 138(2) 2_666 2_666 2_666 ?
C54 C53 H53 102(2) 2_666 2_666 2_666 ?
C53 C54 C55 119(2) 2_666 2_666 2_666 ?
C53 C54 H54 104(2) 2_666 2_666 2_666 ?
C55 C54 H54 137(2) 2_666 2_666 2_666 ?
C54 C55 C56 123(2) 2_666 2_666 2_666 ?
C54 C55 H55 112(2) 2_666 2_666 2_666 ?
C56 C55 H55 125(2) 2_666 2_666 2_666 ?
C51 C56 C55 118(2) 2_666 2_666 2_666 ?
C51 C56 H56 101(1) 2_666 2_666 2_666 ?
C55 C56 H56 140(2) 2_666 2_666 2_666 ?
Sn2 C61 C62 120(1) 2_666 2_666 2_666 ?
Sn2 C61 C66 125(2) 2_666 2_666 2_666 ?
C62 C61 C66 115(2) 2_666 2_666 2_666 ?
C61 C62 C63 122(2) 2_666 2_666 2_666 ?
C61 C62 H62 107(2) 2_666 2_666 2_666 ?
C63 C62 H62 130(2) 2_666 2_666 2_666 ?
C62 C63 C64 121(2) 2_666 2_666 2_666 ?
C62 C63 H63 119(2) 2_666 2_666 2_666 ?
C64 C63 H63 120(2) 2_666 2_666 2_666 ?
C63 C64 C65 119(2) 2_666 2_666 2_666 ?
C63 C64 H64 115(2) 2_666 2_666 2_666 ?
C65 C64 H64 118(2) 2_666 2_666 2_666 ?
C64 C65 C66 121(2) 2_666 2_666 2_666 ?
C64 C65 H65 118(3) 2_666 2_666 2_666 ?
C66 C65 H65 120(2) 2_666 2_666 2_666 ?
C61 C66 C65 122(2) 2_666 2_666 2_666 ?
C61 C66 H66 121(2) 2_666 2_666 2_666 ?
C65 C66 H66 117(2) 2_666 2_666 2_666 ?
C3 C4 H401 117(2) 2_666 2_666 2_666 ?
C3 C4 H402 107(2) 2_666 2_666 2_666 ?
C3 C4 H403 107(2) 2_666 2_666 2_666 ?
H401 C4 H402 83(2) 2_666 2_666 2_666 ?
H401 C4 H403 112(2) 2_666 2_666 2_666 ?
H402 C4 H403 130(2) 2_666 2_666 2_666 ?
C3 C5 H501 99(2) 2_666 2_666 2_666 ?
C3 C5 H502 89(2) 2_666 2_666 2_666 ?
C3 C5 H503 103(2) 2_666 2_666 2_666 ?
H501 C5 H502 117(2) 2_666 2_666 2_666 ?
H501 C5 H503 138(3) 2_666 2_666 2_666 ?
H502 C5 H503 99(2) 2_666 2_666 2_666 ?
C22s C21s C26s 118(2) 1_455 1_455 1_455 ?
C22s C21s H21s 145(2) 1_455 1_455 1_455 ?
C26s C21s H21s 95(2) 1_455 1_455 1_455 ?
C21s C22s C23s 123(2) 1_455 1_455 1_455 ?
C21s C22s H22s 116(3) 1_455 1_455 1_455 ?
C23s C22s H22s 119(3) 1_455 1_455 1_455 ?
C22s C23s C24s 117(3) 1_455 1_455 1_455 ?
C22s C23s H23s 144(2) 1_455 1_455 1_455 ?
C24s C23s H23s 99(2) 1_455 1_455 1_455 ?
C23s C24s C25s 121(2) 1_455 1_455 1_455 ?
C23s C24s H24s 110(3) 1_455 1_455 1_455 ?
C25s C24s H24s 126(2) 1_455 1_455 1_455 ?
C24s C25s C26s 123(2) 1_455 1_455 1_455 ?
C24s C25s H25s 104(2) 1_455 1_455 1_455 ?
C26s C25s H25s 127(3) 1_455 1_455 1_455 ?
C21s C26s C25s 118(3) 1_455 1_455 1_455 ?
C21s C26s H26s 118(2) 1_455 1_455 1_455 ?
C25s C26s H26s 123(2) 1_455 1_455 1_455 ?
C12s C11s C16s 125(3) . . . ?
C12s C11s H11s 108(3) . . . ?
C16s C11s H11s 121(2) . . . ?
C11s C12s C13s 119(3) . . . ?
C11s C12s H12s 111(3) . . . ?
C13s C12s H12s 129(2) . . . ?
C12s C13s C14s 120(2) . . . ?
C12s C13s H13s 131(3) . . . ?
C14s C13s H13s 107(2) . . . ?
C13s C14s C15s 119(3) . . . ?
C13s C14s H14s 121(2) . . . ?
C15s C14s H14s 119(3) . . . ?
C14s C15s C16s 120(3) . . . ?
C14s C15s H15s 117(3) . . . ?
C16s C15s H15s 118(3) . . . ?
C11s C16s C15s 117(3) . . . ?
C11s C16s H16s 125(3) . . . ?
C15s C16s H16s 117(3) . . . ?
C32s C31s C36s 118(2) 1_545 1_545 1_545 ?
C32s C31s H31s 111(2) 1_545 1_545 1_545 ?
C36s C31s H31s 130(2) 1_545 1_545 1_545 ?
C31s C32s C33s 124(2) 1_545 1_545 1_545 ?
C31s C32s H32s 111(2) 1_545 1_545 1_545 ?
C33s C32s H32s 122(2) 1_545 1_545 1_545 ?
C32s C33s C34s 117(2) 1_545 1_545 1_545 ?
C32s C33s H33s 100(2) 1_545 1_545 1_545 ?
C34s C33s H33s 142(2) 1_545 1_545 1_545 ?
C33s C34s C35s 123(2) 1_545 1_545 1_545 ?
C33s C34s H34s 114(2) 1_545 1_545 1_545 ?
C35s C34s H34s 123(2) 1_545 1_545 1_545 ?
C34s C35s C36s 117(2) 1_545 1_545 1_545 ?
C34s C35s H35s 125(2) 1_545 1_545 1_545 ?
C36s C35s H35s 117(2) 1_545 1_545 1_545 ?
C31s C36s C35s 121(2) 1_545 1_545 1_545 ?
C31s C36s H36s 135(2) 1_545 1_545 1_545 ?
C35s C36s H36s 104(2) 1_545 1_545 1_545 ?

loop_
_geom_bond_atom_site_label_1
_geom_bond_atom_site_label_2
_geom_bond_distance
_geom_bond_site_symmetry_1
_geom_bond_site_symmetry_2
_geom_bond_publ_flag
Sn1 Ru 2.686(2) 2_666 2_666 ?
Sn1 C11 2.23(2) 2_666 2_666 ?
Sn1 C21 2.15(2) 2_666 2_666 ?
Sn1 C31 2.19(2) 2_666 2_666 ?
Sn2 Ru 2.691(2) 2_666 2_666 ?
Sn2 C41 2.16(2) 2_666 2_666 ?
Sn2 C51 2.17(2) 2_666 2_666 ?
Sn2 C61 2.15(2) 2_666 2_666 ?
Ru N1 2.08(2) 2_666 2_666 ?
Ru N2 2.01(2) 2_666 2_666 ?
Ru C9 1.80(2) 2_666 2_666 ?
Ru C10 1.87(2) 2_666 2_666 ?
N1 C3 1.46(3) 2_666 2_666 ?
N1 C1 1.34(2) 2_666 2_666 ?
C3 C4 1.53(3) 2_666 2_666 ?
C3 C5 1.49(4) 2_666 2_666 ?
C3 H3 1.09(2) 2_666 2_666 ?
C1 C2 1.39(3) 2_666 2_666 ?
C1 H1 1.09(2) 2_666 2_666 ?
C2 N2 1.33(3) 2_666 2_666 ?
C2 H2 1.10(2) 2_666 2_666 ?
N2 C6 1.55(3) 2_666 2_666 ?
C6 C7 1.48(5) 2_666 2_666 ?
C6 C8 1.53(4) 2_666 2_666 ?
C6 H6 1.09(3) 2_666 2_666 ?
C7 H701 1.15(4) 2_666 2_666 ?
C7 H702 1.05(5) 2_666 2_666 ?
C7 H703 1.10(5) 2_666 2_666 ?
C8 H801 1.06(3) 2_666 2_666 ?
C8 H802 1.10(3) 2_666 2_666 ?
C8 H803 1.13(3) 2_666 2_666 ?
C9 O9 1.25(2) 2_666 2_666 ?
C10 O10 1.16(3) 2_666 2_666 ?
C11 C12 1.33(3) 2_666 2_666 ?
C11 C16 1.34(3) 2_666 2_666 ?
C12 C13 1.36(3) 2_666 2_666 ?
C12 H12 1.07(2) 2_666 2_666 ?
C13 C14 1.37(4) 2_666 2_666 ?
C13 H13 1.08(2) 2_666 2_666 ?
C14 C15 1.39(3) 2_666 2_666 ?
C14 H14 1.08(2) 2_666 2_666 ?
C15 C16 1.40(3) 2_666 2_666 ?
C15 H15 1.09(3) 2_666 2_666 ?
C16 H16 1.08(2) 2_666 2_666 ?
C21 C22 1.40(3) 2_666 2_666 ?
C21 C26 1.44(2) 2_666 2_666 ?
C22 C23 1.38(3) 2_666 2_666 ?
C22 H22 1.10(2) 2_666 2_666 ?
C23 C24 1.41(3) 2_666 2_666 ?
C23 H23 1.08(2) 2_666 2_666 ?
C24 C25 1.38(3) 2_666 2_666 ?
C24 H24 1.08(3) 2_666 2_666 ?
C25 C26 1.34(3) 2_666 2_666 ?
C25 H25 1.09(2) 2_666 2_666 ?
C26 H26 1.10(2) 2_666 2_666 ?
C31 C32 1.37(2) 2_666 2_666 ?
C31 C36 1.40(3) 2_666 2_666 ?
C32 C33 1.36(3) 2_666 2_666 ?
C32 H32 1.06(2) 2_666 2_666 ?
C33 C34 1.39(3) 2_666 2_666 ?
C33 H33 1.07(2) 2_666 2_666 ?
C34 C35 1.36(3) 2_666 2_666 ?
C34 H34 1.10(2) 2_666 2_666 ?
C35 C36 1.44(3) 2_666 2_666 ?
C35 H35 1.08(2) 2_666 2_666 ?
C36 H36 1.09(2) 2_666 2_666 ?
C41 C42 1.39(3) 2_666 2_666 ?
C41 C46 1.38(3) 2_666 2_666 ?
C42 C43 1.39(3) 2_666 2_666 ?
C42 H42 1.10(2) 2_666 2_666 ?
C43 C44 1.37(3) 2_666 2_666 ?
C43 H43 1.11(3) 2_666 2_666 ?
C44 C45 1.40(4) 2_666 2_666 ?
C44 H44 1.09(2) 2_666 2_666 ?
C45 C46 1.44(3) 2_666 2_666 ?
C45 H45 1.09(2) 2_666 2_666 ?
C46 H46 1.09(2) 2_666 2_666 ?
C51 C52 1.42(3) 2_666 2_666 ?
C51 C56 1.40(2) 2_666 2_666 ?
C52 C53 1.33(3) 2_666 2_666 ?
C52 H52 1.11(2) 2_666 2_666 ?
C53 C54 1.42(3) 2_666 2_666 ?
C53 H53 1.10(2) 2_666 2_666 ?
C54 C55 1.34(3) 2_666 2_666 ?
C54 H54 1.09(2) 2_666 2_666 ?
C55 C56 1.40(3) 2_666 2_666 ?
C55 H55 1.09(1) 2_666 2_666 ?
C56 H56 1.09(2) 2_666 2_666 ?
C61 C62 1.37(3) 2_666 2_666 ?
C61 C66 1.39(2) 2_666 2_666 ?
C62 C63 1.42(3) 2_666 2_666 ?
C62 H62 1.10(2) 2_666 2_666 ?
C63 C64 1.33(3) 2_666 2_666 ?
C63 H63 1.09(2) 2_666 2_666 ?
C64 C65 1.32(4) 2_666 2_666 ?
C64 H64 1.09(3) 2_666 2_666 ?
C65 C66 1.40(4) 2_666 2_666 ?
C65 H65 1.10(2) 2_666 2_666 ?
C66 H66 1.09(2) 2_666 2_666 ?
C4 H401 1.10(3) 2_666 2_666 ?
C4 H402 1.10(2) 2_666 2_666 ?
C4 H403 1.10(3) 2_666 2_666 ?
C5 H501 1.06(3) 2_666 2_666 ?
C5 H502 1.12(2) 2_666 2_666 ?
C5 H503 1.10(3) 2_666 2_666 ?
C21s C22s 1.36(5) 1_455 1_455 ?
C21s C26s 1.45(3) 1_455 1_455 ?
C21s H21s 1.10(3) 1_455 1_455 ?
C22s C23s 1.39(4) 1_455 1_455 ?
C22s H22s 1.07(3) 1_455 1_455 ?
C23s C24s 1.40(3) 1_455 1_455 ?
C23s H23s 1.08(3) 1_455 1_455 ?
C24s C25s 1.37(4) 1_455 1_455 ?
C24s H24s 1.11(3) 1_455 1_455 ?
C25s C26s 1.35(4) 1_455 1_455 ?
C25s H25s 1.10(2) 1_455 1_455 ?
C26s H26s 1.08(3) 1_455 1_455 ?
C11s C12s 1.32(4) . . ?
C11s C16s 1.35(4) . . ?
C11s H11s 1.09(3) . . ?
C12s C13s 1.42(4) . . ?
C12s H12s 1.11(3) . . ?
C13s C14s 1.32(5) . . ?
C13s H13s 1.08(2) . . ?
C14s C15s 1.47(4) . . ?
C14s H14s 1.12(3) . . ?
C15s C16s 1.37(4) . . ?
C15s H15s 1.11(3) . . ?
C16s H16s 1.11(3) . . ?
C31s C32s 1.28(3) 1_545 1_545 ?
C31s C36s 1.41(4) 1_545 1_545 ?
C31s H31s 1.10(2) 1_545 1_545 ?
C32s C33s 1.42(3) 1_545 1_545 ?
C32s H32s 1.09(2) 1_545 1_545 ?
C33s C34s 1.34(4) 1_545 1_545 ?
C33s H33s 1.07(3) 1_545 1_545 ?
C34s C35s 1.36(3) 1_545 1_545 ?
C34s H34s 1.07(2) 1_545 1_545 ?
C35s C36s 1.39(3) 1_545 1_545 ?
C35s H35s 1.09(2) 1_545 1_545 ?
C36s H36s 1.11(3) 1_545 1_545 ?
C41s C42s 1.39(4) . . ?
C41s C43s 1.37(4) . . ?
C42s C43s 1.33(4) . 2_666 ?

loop_
_geom_contact_atom_site_label_1
_geom_contact_atom_site_label_2
_geom_contact_distance
_geom_contact_site_symmetry_1
_geom_contact_site_symmetry_2
_geom_contact_publ_flag
Sn1 Sn2 5.368(2) 2_666 2_666 ?
Sn1 N1 3.56(2) 2_666 2_666 ?
Sn1 C3 4.35(2) 2_666 2_666 ?
Sn1 C1 4.12(2) 2_666 2_666 ?
Sn1 C2 4.05(2) 2_666 2_666 ?
Sn1 N2 3.36(1) 2_666 2_666 ?
Sn1 C6 4.15(2) 2_666 2_666 ?
Sn1 C8 4.32(3) 2_666 2_666 ?
Sn1 C9 3.15(2) 2_666 2_666 ?
Sn1 O9 3.95(2) 2_666 2_666 ?
Sn1 C10 3.25(2) 2_666 2_666 ?
Sn1 O10 3.97(1) 2_666 2_666 ?
Sn1 C12 3.13(2) 2_666 2_666 ?
Sn1 C13 4.42(2) 2_666 2_666 ?
Sn1 C14 4.94(2) 2_666 2_666 ?
Sn1 C15 4.42(2) 2_666 2_666 ?
Sn1 C16 3.08(2) 2_666 2_666 ?
Sn1 C22 3.16(2) 2_666 2_666 ?
Sn1 C23 4.46(3) 2_666 2_666 ?
Sn1 C24 4.97(3) 2_666 2_666 ?
Sn1 C25 4.40(2) 2_666 2_666 ?
Sn1 C26 3.12(2) 2_666 2_666 ?
Sn1 C32 3.14(2) 2_666 2_666 ?
Sn1 C33 4.43(2) 2_666 2_666 ?
Sn1 C34 4.96(2) 2_666 2_666 ?
Sn1 C35 4.43(2) 2_666 2_666 ?
Sn1 C36 3.08(2) 2_666 2_666 ?
Sn1 C4 4.14(3) 2_666 2_666 ?
Sn1 H3 4.655(2) 2_666 2_666 ?
Sn1 H401 3.246(1) 2_666 2_666 ?
Sn1 H402 4.132(2) 2_666 2_666 ?
Sn1 H6 3.463(1) 2_666 2_666 ?
Sn1 H802 3.889(1) 2_666 2_666 ?
Sn1 H12 3.178(1) 2_666 2_666 ?
Sn1 H16 3.271(2) 2_666 2_666 ?
Sn1 H22 2.961(1) 2_666 2_666 ?
Sn1 H26 3.100(1) 2_666 2_666 ?
Sn1 H32 3.168(1) 2_666 2_666 ?
Sn1 H36 3.191(2) 2_666 2_666 ?
Sn1 H63 4.244(2) 2_666 2_676 ?
Sn2 N1 3.33(1) 2_666 2_666 ?
Sn2 C3 3.99(2) 2_666 2_666 ?
Sn2 C1 3.94(2) 2_666 2_666 ?
Sn2 C2 4.04(2) 2_666 2_666 ?
Sn2 N2 3.52(1) 2_666 2_666 ?
Sn2 C6 4.41(3) 2_666 2_666 ?
Sn2 C7 4.45(5) 2_666 2_666 ?
Sn2 C9 3.17(2) 2_666 2_666 ?
Sn2 O9 3.98(1) 2_666 2_666 ?
Sn2 C10 3.21(2) 2_666 2_666 ?
Sn2 O10 4.02(2) 2_666 2_666 ?
Sn2 C42 3.11(2) 2_666 2_666 ?
Sn2 C43 4.42(2) 2_666 2_666 ?
Sn2 C44 4.97(2) 2_666 2_666 ?
Sn2 C45 4.45(2) 2_666 2_666 ?
Sn2 C46 3.09(2) 2_666 2_666 ?
Sn2 C52 3.17(2) 2_666 2_666 ?
Sn2 C53 4.43(2) 2_666 2_666 ?
Sn2 C54 4.96(2) 2_666 2_666 ?
Sn2 C55 4.41(2) 2_666 2_666 ?
Sn2 C56 3.10(2) 2_666 2_666 ?
Sn2 C62 3.08(2) 2_666 2_666 ?
Sn2 C63 4.44(3) 2_666 2_666 ?
Sn2 C64 4.98(3) 2_666 2_666 ?
Sn2 C65 4.47(3) 2_666 2_666 ?
Sn2 C66 3.16(2) 2_666 2_666 ?
Sn2 C5 4.50(3) 2_666 2_666 ?
Sn2 H1 4.467(2) 2_666 2_666 ?
Sn2 H3 3.596(1) 2_666 2_666 ?
Sn2 H502 3.557(1) 2_666 2_666 ?
Sn2 H6 4.368(1) 2_666 2_666 ?
Sn2 H701 3.649(1) 2_666 2_666 ?
Sn2 H23 4.605(1) 2_666 1_656 ?
Sn2 H42 3.373(1) 2_666 2_666 ?
Sn2 H46 3.344(2) 2_666 2_666 ?
Sn2 H52 2.977(2) 2_666 2_666 ?
Sn2 H55 4.477(1) 2_666 1_646 ?
Sn2 H56 2.791(1) 2_666 2_666 ?
Sn2 H62 2.911(1) 2_666 2_666 ?
Sn2 H66 3.287(1) 2_666 2_666 ?
Ru C3 3.16(2) 2_666 2_666 ?
Ru C1 2.87(2) 2_666 2_666 ?
Ru C2 2.87(2) 2_666 2_666 ?
Ru C6 3.23(2) 2_666 2_666 ?
Ru C7 4.16(4) 2_666 2_666 ?
Ru C8 4.28(3) 2_666 2_666 ?
Ru O9 3.05(2) 2_666 2_666 ?
Ru O10 3.03(2) 2_666 2_666 ?
Ru C11 4.13(2) 2_666 2_666 ?
Ru C12 4.65(2) 2_666 2_666 ?
Ru C21 4.13(2) 2_666 2_666 ?
Ru C22 4.58(2) 2_666 2_666 ?
Ru C31 4.11(2) 2_666 2_666 ?
Ru C36 4.41(2) 2_666 2_666 ?
Ru C41 4.14(2) 2_666 2_666 ?
Ru C42 4.51(2) 2_666 2_666 ?
Ru C51 4.09(2) 2_666 2_666 ?
Ru C52 4.58(2) 2_666 2_666 ?
Ru C61 4.12(2) 2_666 2_666 ?
Ru C66 4.49(2) 2_666 2_666 ?
Ru C4 3.94(3) 2_666 2_666 ?
Ru C5 4.38(3) 2_666 2_666 ?
Ru H1 3.873(2) 2_666 2_666 ?
Ru H2 3.945(2) 2_666 2_666 ?
Ru H3 3.184(1) 2_666 2_666 ?
Ru H401 3.688(1) 2_666 2_666 ?
Ru H402 4.201(2) 2_666 2_666 ?
Ru H502 4.001(2) 2_666 2_666 ?
Ru H6 2.813(1) 2_666 2_666 ?
Ru H701 3.765(1) 2_666 2_666 ?
Ru H802 4.454(2) 2_666 2_666 ?
Ru H12 4.293(1) 2_666 2_666 ?
Ru H22 4.008(2) 2_666 2_666 ?
Ru H36 4.100(2) 2_666 2_666 ?
Ru H42 4.189(1) 2_666 2_666 ?
Ru H52 4.084(2) 2_666 2_666 ?
Ru H66 4.049(1) 2_666 2_666 ?
N1 C2 2.34(3) 2_666 2_666 ?
N1 N2 2.56(2) 2_666 2_666 ?
N1 C6 4.12(3) 2_666 2_666 ?
N1 C9 2.90(3) 2_666 2_666 ?
N1 O9 3.85(2) 2_666 2_666 ?
N1 C10 3.94(3) 2_666 2_666 ?
N1 C31 3.84(2) 2_666 2_666 ?
N1 C36 3.81(3) 2_666 2_666 ?
N1 C51 4.19(2) 2_666 2_666 ?
N1 C52 4.05(2) 2_666 2_666 ?
N1 C61 3.91(2) 2_666 2_666 ?
N1 C66 4.21(2) 2_666 2_666 ?
N1 C4 2.44(3) 2_666 2_666 ?
N1 C5 2.51(4) 2_666 2_666 ?
N1 H1 2.30(2) 2_666 2_666 ?
N1 H2 3.05(2) 2_666 2_666 ?
N1 H3 2.10(2) 2_666 2_666 ?
N1 H401 2.68(1) 2_666 2_666 ?
N1 H402 2.55(1) 2_666 2_666 ?
N1 H403 3.35(2) 2_666 2_666 ?
N1 H501 2.62(2) 2_666 2_666 ?
N1 H502 2.42(2) 2_666 2_666 ?
N1 H503 3.34(2) 2_666 2_666 ?
N1 H36 3.69(2) 2_666 2_666 ?
N1 H52 3.17(1) 2_666 2_666 ?
C3 C1 2.44(3) 2_666 2_666 ?
C3 C2 3.70(3) 2_666 2_666 ?
C3 N2 4.02(3) 2_666 2_666 ?
C3 C9 3.19(3) 2_666 2_666 ?
C3 O9 3.72(3) 2_666 2_666 ?
C3 C31 4.36(3) 2_666 2_666 ?
C3 C61 3.77(2) 2_666 2_666 ?
C3 C65 4.36(3) 2_666 2_666 ?
C3 C66 3.67(2) 2_666 2_666 ?
C3 H1 3.10(2) 2_666 2_666 ?
C3 H401 2.26(2) 2_666 2_666 ?
C3 H402 2.12(2) 2_666 2_666 ?
C3 H403 2.12(2) 2_666 2_666 ?
C3 H501 1.97(2) 2_666 2_666 ?
C3 H502 1.85(2) 2_666 2_666 ?
C3 H503 2.05(2) 2_666 2_666 ?
C3 H52 3.78(2) 2_666 2_666 ?
C3 H66 3.51(2) 2_666 2_666 ?
C1 N2 2.29(3) 2_666 2_666 ?
C1 C6 3.69(3) 2_666 2_666 ?
C1 C7 4.25(5) 2_666 2_666 ?
C1 C8 4.29(4) 2_666 2_666 ?
C1 C9 4.12(3) 2_666 2_666 ?
C1 C31 4.01(3) 2_666 2_666 ?
C1 C35 4.24(3) 2_666 2_666 ?
C1 C36 3.50(3) 2_666 2_666 ?
C1 C51 4.11(2) 2_666 2_666 ?
C1 C52 3.61(2) 2_666 2_666 ?
C1 C4 3.18(3) 2_666 2_666 ?
C1 C5 2.95(4) 2_666 2_666 ?
C1 H2 1.79(2) 2_666 2_666 ?
C1 H3 3.27(2) 2_666 2_666 ?
C1 H401 3.46(2) 2_666 2_666 ?
C1 H402 2.83(2) 2_666 2_666 ?
C1 H501 2.59(2) 2_666 2_666 ?
C1 H502 2.89(2) 2_666 2_666 ?
C1 H503 3.99(2) 2_666 2_666 ?
C1 H801 3.98(2) 2_666 2_666 ?
C1 H36 3.13(2) 2_666 2_666 ?
C1 H52 2.83(2) 2_666 2_666 ?
C2 C6 2.41(4) 2_666 2_666 ?
C2 C7 2.97(5) 2_666 2_666 ?
C2 C8 2.99(4) 2_666 2_666 ?
C2 C10 4.14(3) 2_666 2_666 ?
C2 C31 4.22(3) 2_666 2_666 ?
C2 C36 3.55(3) 2_666 2_666 ?
C2 C51 3.89(2) 2_666 2_666 ?
C2 C52 3.53(3) 2_666 2_666 ?
C2 C53 4.29(3) 2_666 2_666 ?
C2 C4 4.39(3) 2_666 2_666 ?
C2 C5 4.30(4) 2_666 2_666 ?
C2 H1 1.79(3) 2_666 2_666 ?
C2 H402 3.98(2) 2_666 2_666 ?
C2 H501 3.95(3) 2_666 2_666 ?
C2 H6 2.99(3) 2_666 2_666 ?
C2 H701 3.37(2) 2_666 2_666 ?
C2 H702 3.02(2) 2_666 2_666 ?
C2 H703 3.96(2) 2_666 2_666 ?
C2 H801 2.72(3) 2_666 2_666 ?
C2 H802 3.70(3) 2_666 2_666 ?
C2 H803 3.84(3) 2_666 2_666 ?
C2 H36 2.79(2) 2_666 2_666 ?
C2 H52 3.14(2) 2_666 2_666 ?
N2 C7 2.52(4) 2_666 2_666 ?
N2 C8 2.56(4) 2_666 2_666 ?
N2 C9 3.80(2) 2_666 2_666 ?
N2 C10 2.88(3) 2_666 2_666 ?
N2 O10 3.77(2) 2_666 2_666 ?
N2 C21 4.08(3) 2_666 2_666 ?
N2 C31 4.19(2) 2_666 2_666 ?
N2 C36 3.86(2) 2_666 2_666 ?
N2 C51 3.79(2) 2_666 2_666 ?
N2 C52 3.92(3) 2_666 2_666 ?
N2 H1 2.99(2) 2_666 2_666 ?
N2 H2 2.37(2) 2_666 2_666 ?
N2 H6 1.80(2) 2_666 2_666 ?
N2 H701 2.63(1) 2_666 2_666 ?
N2 H702 3.02(1) 2_666 2_666 ?
N2 H703 3.34(2) 2_666 2_666 ?
N2 H801 2.79(2) 2_666 2_666 ?
N2 H802 3.09(2) 2_666 2_666 ?
N2 H803 3.37(2) 2_666 2_666 ?
N2 H36 3.11(1) 2_666 2_666 ?
N2 H52 3.68(2) 2_666 2_666 ?
C6 C10 3.27(3) 2_666 2_666 ?
C6 O10 3.74(3) 2_666 2_666 ?
C6 C21 4.07(3) 2_666 2_666 ?
C6 C22 4.24(3) 2_666 2_666 ?
C6 C51 4.30(3) 2_666 2_666 ?
C6 H2 3.08(3) 2_666 2_666 ?
C6 H701 1.92(2) 2_666 2_666 ?
C6 H702 2.24(2) 2_666 2_666 ?
C6 H703 1.95(2) 2_666 2_666 ?
C6 H801 2.13(2) 2_666 2_666 ?
C6 H802 2.24(2) 2_666 2_666 ?
C6 H803 1.97(3) 2_666 2_666 ?
C6 H36 3.71(2) 2_666 2_666 ?
C7 C8 2.51(5) 2_666 2_666 ?
C7 C10 4.14(5) 2_666 2_666 ?
C7 O10 4.31(5) 2_666 1_656 ?
C7 C23 4.10(4) 2_666 1_656 ?
C7 C51 3.67(5) 2_666 2_666 ?
C7 C52 3.89(6) 2_666 2_666 ?
C7 C53 4.21(6) 2_666 2_666 ?
C7 C54 4.33(5) 2_666 2_666 ?
C7 C55 4.14(5) 2_666 2_666 ?
C7 C56 3.79(5) 2_666 2_666 ?
C7 H2 3.43(4) 2_666 2_666 ?
C7 H6 2.39(4) 2_666 2_666 ?
C7 H801 2.79(4) 2_666 2_666 ?
C7 H802 3.43(4) 2_666 2_666 ?
C7 H803 2.37(5) 2_666 2_666 ?
C7 H23 3.40(4) 2_666 1_656 ?
C7 H56 3.98(4) 2_666 2_666 ?
C8 C10 4.39(3) 2_666 2_666 ?
C8 C21 3.73(3) 2_666 2_666 ?
C8 C22 4.07(4) 2_666 2_666 ?
C8 C25 4.44(4) 2_666 2_666 ?
C8 C26 3.94(3) 2_666 2_666 ?
C8 C36 4.18(3) 2_666 2_666 ?
C8 C43 4.25(4) 2_666 1_656 ?
C8 H2 3.27(3) 2_666 2_666 ?
C8 H6 1.99(3) 2_666 2_666 ?
C8 H701 3.29(2) 2_666 2_666 ?
C8 H702 2.89(3) 2_666 2_666 ?
C8 H703 2.64(2) 2_666 2_666 ?
C8 H36 3.15(3) 2_666 2_666 ?
C8 H42 4.01(3) 2_666 1_656 ?
C8 H43 3.28(3) 2_666 1_656 ?
C9 C10 2.59(3) 2_666 2_666 ?
C9 O10 3.54(3) 2_666 2_666 ?
C9 C11 3.51(2) 2_666 2_666 ?
C9 C12 3.68(2) 2_666 2_666 ?
C9 C16 4.42(3) 2_666 2_666 ?
C9 C41 4.25(2) 2_666 2_666 ?
C9 C61 3.89(3) 2_666 2_666 ?
C9 C66 3.71(3) 2_666 2_666 ?
C9 C4 3.81(3) 2_666 2_666 ?
C9 H3 2.71(2) 2_666 2_666 ?
C9 H401 3.52(2) 2_666 2_666 ?
C9 H12 3.32(2) 2_666 2_666 ?
C9 H66 2.91(2) 2_666 2_666 ?
O9 C10 3.60(3) 2_666 2_666 ?
O9 O10 4.36(2) 2_666 2_666 ?
O9 C11 3.59(2) 2_666 2_666 ?
O9 C12 3.43(2) 2_666 2_666 ?
O9 C13 4.11(2) 2_666 2_666 ?
O9 C61 4.19(2) 2_666 2_666 ?
O9 C66 3.60(3) 2_666 2_666 ?
O9 C4 4.16(3) 2_666 2_666 ?
O9 H3 2.99(2) 2_666 2_666 ?
O9 H401 3.89(1) 2_666 2_666 ?
O9 H403 3.56(2) 2_666 1_655 ?
O9 H12 3.08(1) 2_666 2_666 ?
O9 H66 2.58(2) 2_666 2_666 ?
O9 C41s 3.58(3) 2_666 2_766 ?
O9 C42s 3.58(3) 2_666 2_766 ?
C10 C11 4.38(2) 2_666 2_666 ?
C10 C21 3.87(2) 2_666 2_666 ?
C10 C22 3.71(3) 2_666 2_666 ?
C10 C41 3.61(2) 2_666 2_666 ?
C10 C42 3.45(2) 2_666 2_666 ?
C10 H6 2.44(2) 2_666 2_666 ?
C10 H701 3.48(2) 2_666 2_666 ?
C10 H22 2.91(2) 2_666 2_666 ?
C10 H42 2.92(2) 2_666 2_666 ?
O10 C21 4.06(2) 2_666 2_666 ?
O10 C22 3.49(2) 2_666 2_666 ?
O10 C41 3.83(2) 2_666 2_666 ?
O10 C42 3.28(2) 2_666 2_666 ?
O10 C43 4.09(2) 2_666 2_666 ?
O10 H6 2.81(1) 2_666 2_666 ?
O10 H701 3.77(1) 2_666 2_666 ?
O10 H703 3.21(2) 2_666 1_656 ?
O10 H803 3.52(1) 2_666 1_656 ?
O10 H22 2.61(1) 2_666 2_666 ?
O10 H42 2.59(1) 2_666 2_666 ?
C11 C13 2.33(3) 2_666 2_666 ?
C11 C14 2.71(3) 2_666 2_666 ?
C11 C15 2.38(3) 2_666 2_666 ?
C11 C21 3.47(3) 2_666 2_666 ?
C11 C22 4.14(3) 2_666 2_666 ?
C11 C26 4.37(3) 2_666 2_666 ?
C11 C31 3.46(3) 2_666 2_666 ?
C11 C32 3.56(3) 2_666 2_666 ?
C11 H401 3.78(2) 2_666 2_666 ?
C11 H12 2.08(2) 2_666 2_666 ?
C11 H13 3.36(2) 2_666 2_666 ?
C11 H14 3.64(2) 2_666 2_666 ?
C11 H15 3.27(2) 2_666 2_666 ?
C11 H16 2.17(2) 2_666 2_666 ?
C11 H22 3.69(2) 2_666 2_666 ?
C11 H32 2.93(2) 2_666 2_666 ?
C11 H63 3.76(2) 2_666 2_676 ?
C12 C14 2.37(3) 2_666 2_666 ?
C12 C15 2.76(3) 2_666 2_666 ?
C12 C16 2.33(3) 2_666 2_666 ?
C12 C31 3.80(3) 2_666 2_666 ?
C12 C32 3.55(3) 2_666 2_666 ?
C12 C64 3.92(3) 2_666 1_655 ?
C12 C65 4.06(3) 2_666 1_655 ?
C12 C4 4.30(4) 2_666 2_666 ?
C12 H401 3.37(2) 2_666 2_666 ?
C12 H503 3.47(2) 2_666 1_655 ?
C12 H13 2.23(2) 2_666 2_666 ?
C12 H14 3.34(2) 2_666 2_666 ?
C12 H15 3.82(2) 2_666 2_666 ?
C12 H16 3.32(2) 2_666 2_666 ?
C12 H32 2.64(2) 2_666 2_666 ?
C12 H64 3.11(2) 2_666 1_655 ?
C12 H65 3.63(2) 2_666 1_655 ?
C12 C42s 4.38(3) 2_666 2_766 ?
C13 C15 2.40(4) 2_666 2_666 ?
C13 C16 2.72(3) 2_666 2_666 ?
C13 C63 4.38(3) 2_666 1_655 ?
C13 C64 3.85(3) 2_666 1_655 ?
C13 C65 4.28(4) 2_666 1_655 ?
C13 C5 4.06(4) 2_666 1_655 ?
C13 H503 3.26(3) 2_666 1_655 ?
C13 H12 2.10(2) 2_666 2_666 ?
C13 H14 2.26(3) 2_666 2_666 ?
C13 H15 3.46(3) 2_666 2_666 ?
C13 H16 3.74(2) 2_666 2_666 ?
C13 H32 3.59(2) 2_666 2_666 ?
C13 H64 3.04(2) 2_666 1_655 ?
C13 C42s 3.83(3) 2_666 2_766 ?
C13 C43s 4.21(4) 2_666 1_655 ?
C14 C16 2.38(3) 2_666 2_666 ?
C14 C32 4.30(3) 2_666 1_665 ?
C14 C33 3.98(3) 2_666 1_665 ?
C14 C34 3.94(3) 2_666 2_766 ?
C14 C35 4.06(3) 2_666 2_766 ?
C14 C64 4.41(3) 2_666 2_676 ?
C14 H12 3.33(3) 2_666 2_666 ?
C14 H13 1.98(3) 2_666 2_666 ?
C14 H15 2.29(3) 2_666 2_666 ?
C14 H16 3.25(2) 2_666 2_666 ?
C14 H33 3.34(2) 2_666 1_665 ?
C14 H34 2.92(2) 2_666 2_766 ?
C14 H35 3.67(2) 2_666 2_766 ?
C14 H64 3.99(2) 2_666 2_676 ?
C14 H64 3.92(2) 2_666 1_655 ?
C14 C42s 4.16(4) 2_666 2_766 ?
C14 C43s 4.29(4) 2_666 1_655 ?
C15 C33 4.27(3) 2_666 1_665 ?
C15 C34 4.05(3) 2_666 2_766 ?
C15 C35 3.82(3) 2_666 2_766 ?
C15 C63 4.02(3) 2_666 2_676 ?
C15 C64 3.72(3) 2_666 2_676 ?
C15 H12 3.82(3) 2_666 2_666 ?
C15 H13 3.27(3) 2_666 2_666 ?
C15 H14 1.87(2) 2_666 2_666 ?
C15 H16 2.01(2) 2_666 2_666 ?
C15 H33 3.36(2) 2_666 1_665 ?
C15 H34 3.14(2) 2_666 2_766 ?
C15 H35 3.17(2) 2_666 2_766 ?
C15 H63 3.71(2) 2_666 2_676 ?
C15 H64 3.60(2) 2_666 2_676 ?
C16 C21 3.53(3) 2_666 2_666 ?
C16 C22 3.84(3) 2_666 2_666 ?
C16 C26 4.40(3) 2_666 2_666 ?
C16 C63 3.78(3) 2_666 2_676 ?
C16 C64 3.92(3) 2_666 2_676 ?
C16 H12 3.29(2) 2_666 2_666 ?
C16 H13 3.77(2) 2_666 2_666 ?
C16 H14 3.11(2) 2_666 2_666 ?
C16 H15 2.04(2) 2_666 2_666 ?
C16 H22 3.39(2) 2_666 2_666 ?
C16 H32 3.96(2) 2_666 2_666 ?
C16 H63 3.12(2) 2_666 2_676 ?
C16 H64 3.81(2) 2_666 2_676 ?
C21 C23 2.43(3) 2_666 2_666 ?
C21 C24 2.82(3) 2_666 2_666 ?
C21 C25 2.44(3) 2_666 2_666 ?
C21 C31 3.38(3) 2_666 2_666 ?
C21 C32 4.31(3) 2_666 2_666 ?
C21 C36 3.89(3) 2_666 2_666 ?
C21 C63 4.33(3) 2_666 2_676 ?
C21 H6 3.25(2) 2_666 2_666 ?
C21 H802 2.84(2) 2_666 2_666 ?
C21 H16 3.17(2) 2_666 2_666 ?
C21 H22 1.96(2) 2_666 2_666 ?
C21 H23 3.39(2) 2_666 2_666 ?
C21 H24 3.89(2) 2_666 2_666 ?
C21 H25 3.39(2) 2_666 2_666 ?
C21 H26 2.16(2) 2_666 2_666 ?
C21 H36 3.69(2) 2_666 2_666 ?
C21 H63 3.31(2) 2_666 2_676 ?
C22 C24 2.41(3) 2_666 2_666 ?
C22 C25 2.76(2) 2_666 2_666 ?
C22 C26 2.40(2) 2_666 2_666 ?
C22 H6 3.28(2) 2_666 2_666 ?
C22 H701 4.01(2) 2_666 1_656 ?
C22 H703 3.71(2) 2_666 1_656 ?
C22 H802 3.17(2) 2_666 2_666 ?
C22 H16 3.11(2) 2_666 2_666 ?
C22 H23 2.26(2) 2_666 2_666 ?
C22 H24 3.44(2) 2_666 2_666 ?
C22 H25 3.84(2) 2_666 2_666 ?
C22 H26 3.38(2) 2_666 2_666 ?
C22 H63 3.78(2) 2_666 2_676 ?
C23 C25 2.40(3) 2_666 2_666 ?
C23 C26 2.76(3) 2_666 2_666 ?
C23 C42 3.96(3) 2_666 1_656 ?
C23 C43 4.21(3) 2_666 1_656 ?
C23 C55 3.83(3) 2_666 1_656 ?
C23 C56 3.68(3) 2_666 1_656 ?
C23 H701 3.43(2) 2_666 1_656 ?
C23 H703 3.66(2) 2_666 1_656 ?
C23 H802 3.57(2) 2_666 2_666 ?
C23 H16 4.02(2) 2_666 2_666 ?
C23 H22 2.28(2) 2_666 2_666 ?
C23 H24 2.26(2) 2_666 2_666 ?
C23 H25 3.42(2) 2_666 2_666 ?
C23 H26 3.86(2) 2_666 2_666 ?
C23 H42 3.48(2) 2_666 1_656 ?
C23 H43 3.72(2) 2_666 1_656 ?
C23 H55 3.51(3) 2_666 1_656 ?
C23 H56 3.32(2) 2_666 1_656 ?
C23 H62 3.80(2) 2_666 2_676 ?
C23 H63 4.02(2) 2_666 2_676 ?
C24 C26 2.37(3) 2_666 2_666 ?
C24 C42 3.70(3) 2_666 1_656 ?
C24 C43 3.57(3) 2_666 1_656 ?
C24 C51 4.29(3) 2_666 2_676 ?
C24 C52 4.22(3) 2_666 2_676 ?
C24 C53 4.01(3) 2_666 2_676 ?
C24 C54 3.83(3) 2_666 2_676 ?
C24 C55 4.09(3) 2_666 1_656 ?
C24 C55 3.87(3) 2_666 2_676 ?
C24 C56 4.15(3) 2_666 2_676 ?
C24 C56 3.85(3) 2_666 1_656 ?
C24 C62 4.01(3) 2_666 2_676 ?
C24 C63 4.38(3) 2_666 2_676 ?
C24 H802 3.64(3) 2_666 2_666 ?
C24 H22 3.47(2) 2_666 2_666 ?
C24 H23 1.87(2) 2_666 2_666 ?
C24 H25 2.17(2) 2_666 2_666 ?
C24 H26 3.38(3) 2_666 2_666 ?
C24 H42 3.58(2) 2_666 1_656 ?
C24 H43 3.12(2) 2_666 1_656 ?
C24 H55 3.63(3) 2_666 1_656 ?
C24 H56 3.29(2) 2_666 1_656 ?
C24 H62 3.17(2) 2_666 2_676 ?
C24 H63 3.84(2) 2_666 2_676 ?
C25 C43 3.96(3) 2_666 1_656 ?
C25 C52 4.21(3) 2_666 2_676 ?
C25 C53 3.97(3) 2_666 2_676 ?
C25 C54 4.20(3) 2_666 2_676 ?
C25 C62 3.93(3) 2_666 2_676 ?
C25 C63 4.04(3) 2_666 2_676 ?
C25 H802 3.36(2) 2_666 2_666 ?
C25 H22 3.82(2) 2_666 2_666 ?
C25 H23 3.11(2) 2_666 2_666 ?
C25 H24 2.04(2) 2_666 2_666 ?
C25 H26 2.14(2) 2_666 2_666 ?
C25 H43 3.25(2) 2_666 1_656 ?
C25 H62 3.33(2) 2_666 2_676 ?
C25 H63 3.35(2) 2_666 2_676 ?
C26 C31 3.44(3) 2_666 2_666 ?
C26 C32 4.22(3) 2_666 2_666 ?
C26 C36 3.72(3) 2_666 2_666 ?
C26 C62 4.36(3) 2_666 2_676 ?
C26 C63 4.01(3) 2_666 2_676 ?
C26 H802 2.94(2) 2_666 2_666 ?
C26 H22 3.27(2) 2_666 2_666 ?
C26 H23 3.67(2) 2_666 2_666 ?
C26 H24 3.27(2) 2_666 2_666 ?
C26 H25 2.06(2) 2_666 2_666 ?
C26 H36 3.58(2) 2_666 2_666 ?
C26 H43 3.86(2) 2_666 1_656 ?
C26 H63 3.07(2) 2_666 2_676 ?
C31 C33 2.38(2) 2_666 2_666 ?
C31 C34 2.77(3) 2_666 2_666 ?
C31 C35 2.41(3) 2_666 2_666 ?
C31 C4 3.56(4) 2_666 2_666 ?
C31 H401 2.67(2) 2_666 2_666 ?
C31 H402 3.08(2) 2_666 2_666 ?
C31 H12 3.55(2) 2_666 2_666 ?
C31 H26 2.70(2) 2_666 2_666 ?
C31 H32 2.06(2) 2_666 2_666 ?
C31 H33 3.32(2) 2_666 2_666 ?
C31 H34 3.82(2) 2_666 2_666 ?
C31 H35 3.25(2) 2_666 2_666 ?
C31 H36 2.21(2) 2_666 2_666 ?
C31 H65 3.89(2) 2_666 1_655 ?
C32 C34 2.39(3) 2_666 2_666 ?
C32 C35 2.75(3) 2_666 2_666 ?
C32 C36 2.42(3) 2_666 2_666 ?
C32 C64 3.96(3) 2_666 1_655 ?
C32 C65 3.82(3) 2_666 1_655 ?
C32 C4 3.76(4) 2_666 2_666 ?
C32 H401 2.81(2) 2_666 2_666 ?
C32 H402 3.36(2) 2_666 2_666 ?
C32 H12 3.31(2) 2_666 2_666 ?
C32 H14 3.34(2) 2_666 1_665 ?
C32 H26 3.38(2) 2_666 2_666 ?
C32 H33 2.07(2) 2_666 2_666 ?
C32 H34 3.47(2) 2_666 2_666 ?
C32 H35 3.80(2) 2_666 2_666 ?
C32 H36 3.42(2) 2_666 2_666 ?
C32 H64 3.45(2) 2_666 1_655 ?
C32 H65 2.97(2) 2_666 1_655 ?
C33 C34 4.21(2) 2_666 1_565 ?
C33 C35 2.38(3) 2_666 2_666 ?
C33 C36 2.81(3) 2_666 2_666 ?
C33 C64 3.97(3) 2_666 1_655 ?
C33 C65 3.74(3) 2_666 1_655 ?
C33 C4 4.16(3) 2_666 2_666 ?
C33 H401 3.45(2) 2_666 2_666 ?
C33 H402 3.55(2) 2_666 2_666 ?
C33 H14 2.91(2) 2_666 1_665 ?
C33 H32 2.07(2) 2_666 2_666 ?
C33 H34 3.42(2) 2_666 1_565 ?
C33 H34 2.35(2) 2_666 2_666 ?
C33 H35 3.44(2) 2_666 2_666 ?
C33 H36 3.90(2) 2_666 2_666 ?
C33 H64 3.76(2) 2_666 1_655 ?
C33 H65 3.00(2) 2_666 1_655 ?
C34 C34 4.06(2) 2_666 1_565 ?
C34 C36 2.45(3) 2_666 2_666 ?
C34 C4 4.43(3) 2_666 2_666 ?
C34 H401 3.96(2) 2_666 2_666 ?
C34 H402 3.54(2) 2_666 2_666 ?
C34 H14 3.49(2) 2_666 2_566 ?
C34 H14 3.87(2) 2_666 1_665 ?
C34 H15 3.68(2) 2_666 2_566 ?
C34 H32 3.29(2) 2_666 2_666 ?
C34 H33 3.80(2) 2_666 1_565 ?
C34 H33 2.19(2) 2_666 2_666 ?
C34 H34 3.58(2) 2_666 1_565 ?
C34 H35 2.27(2) 2_666 2_666 ?
C34 H36 3.42(2) 2_666 2_666 ?
C34 H65 4.01(2) 2_666 1_655 ?
C35 C4 4.29(3) 2_666 2_666 ?
C35 H401 3.88(2) 2_666 2_666 ?
C35 H402 3.30(2) 2_666 2_666 ?
C35 H14 3.91(2) 2_666 2_566 ?
C35 H15 3.34(2) 2_666 2_566 ?
C35 H26 3.82(3) 2_666 2_666 ?
C35 H32 3.74(2) 2_666 2_666 ?
C35 H33 3.38(2) 2_666 2_666 ?
C35 H34 1.89(2) 2_666 2_666 ?
C35 H36 2.19(2) 2_666 2_666 ?
C36 C4 3.91(4) 2_666 2_666 ?
C36 H2 3.58(2) 2_666 2_666 ?
C36 H401 3.33(2) 2_666 2_666 ?
C36 H402 3.11(2) 2_666 2_666 ?
C36 H801 3.90(2) 2_666 2_666 ?
C36 H802 4.03(2) 2_666 2_666 ?
C36 H26 2.90(3) 2_666 2_666 ?
C36 H32 3.31(2) 2_666 2_666 ?
C36 H33 3.88(2) 2_666 2_666 ?
C36 H34 3.27(2) 2_666 2_666 ?
C36 H35 1.98(2) 2_666 2_666 ?
C41 C43 2.41(3) 2_666 2_666 ?
C41 C44 2.82(3) 2_666 2_666 ?
C41 C45 2.44(3) 2_666 2_666 ?
C41 C51 3.35(3) 2_666 2_666 ?
C41 C55 4.39(2) 2_666 1_646 ?
C41 C56 3.41(3) 2_666 2_666 ?
C41 C61 3.43(3) 2_666 2_666 ?
C41 C62 4.20(3) 2_666 2_666 ?
C41 C66 4.23(3) 2_666 2_666 ?
C41 H23 4.03(2) 2_666 1_656 ?
C41 H24 4.02(2) 2_666 1_656 ?
C41 H42 2.26(2) 2_666 2_666 ?
C41 H43 3.38(2) 2_666 2_666 ?
C41 H44 3.90(2) 2_666 2_666 ?
C41 H45 3.41(2) 2_666 2_666 ?
C41 H46 2.24(2) 2_666 2_666 ?
C41 H55 3.59(2) 2_666 1_646 ?
C41 H56 2.49(2) 2_666 2_666 ?
C41 H62 3.88(2) 2_666 2_666 ?
C42 C44 2.42(3) 2_666 2_666 ?
C42 C45 2.79(3) 2_666 2_666 ?
C42 C46 2.39(3) 2_666 2_666 ?
C42 C51 3.91(3) 2_666 2_666 ?
C42 C56 3.61(3) 2_666 2_666 ?
C42 H701 3.81(2) 2_666 2_666 ?
C42 H803 4.01(3) 2_666 1_656 ?
C42 H23 3.18(2) 2_666 1_656 ?
C42 H24 3.30(2) 2_666 1_656 ?
C42 H43 2.12(2) 2_666 2_666 ?
C42 H44 3.47(2) 2_666 2_666 ?
C42 H45 3.88(2) 2_666 2_666 ?
C42 H46 3.40(2) 2_666 2_666 ?
C42 H55 4.03(2) 2_666 1_646 ?
C42 H56 2.55(2) 2_666 2_666 ?
C43 C45 2.39(4) 2_666 2_666 ?
C43 C46 2.77(3) 2_666 2_666 ?
C43 C54 4.10(3) 2_666 1_646 ?
C43 H802 3.70(3) 2_666 1_656 ?
C43 H803 3.71(3) 2_666 1_656 ?
C43 H23 3.74(2) 2_666 1_656 ?
C43 H24 3.18(2) 2_666 1_656 ?
C43 H42 2.03(2) 2_666 2_666 ?
C43 H44 2.25(2) 2_666 2_666 ?
C43 H45 3.40(2) 2_666 2_666 ?
C43 H46 3.79(3) 2_666 2_666 ?
C43 H53 3.97(2) 2_666 2_766 ?
C43 H54 3.44(2) 2_666 1_646 ?
C43 H56 3.53(2) 2_666 2_666 ?
C44 C46 2.45(3) 2_666 2_666 ?
C44 C53 3.90(3) 2_666 2_766 ?
C44 C54 3.95(3) 2_666 2_766 ?
C44 C54 3.83(3) 2_666 1_646 ?
C44 H24 3.89(2) 2_666 1_656 ?
C44 H42 3.30(2) 2_666 2_666 ?
C44 H43 2.19(3) 2_666 2_666 ?
C44 H45 2.19(3) 2_666 2_666 ?
C44 H46 3.30(3) 2_666 2_666 ?
C44 H53 2.91(2) 2_666 2_766 ?
C44 H54 3.08(2) 2_666 2_766 ?
C44 H54 2.90(2) 2_666 1_646 ?
C45 C53 3.99(3) 2_666 2_766 ?
C45 C54 4.37(3) 2_666 2_766 ?
C45 C54 3.92(3) 2_666 1_646 ?
C45 H42 3.85(2) 2_666 2_666 ?
C45 H43 3.42(3) 2_666 2_666 ?
C45 H44 2.04(2) 2_666 2_666 ?
C45 H46 2.03(2) 2_666 2_666 ?
C45 H53 2.91(2) 2_666 2_766 ?
C45 H54 3.58(2) 2_666 2_766 ?
C45 H54 3.05(2) 2_666 1_646 ?
C45 H55 3.94(2) 2_666 1_646 ?
C46 C51 4.33(3) 2_666 2_666 ?
C46 C54 4.24(3) 2_666 1_646 ?
C46 C55 4.34(2) 2_666 1_646 ?
C46 C56 4.35(3) 2_666 2_666 ?
C46 C61 3.54(3) 2_666 2_666 ?
C46 C62 4.19(3) 2_666 2_666 ?
C46 C66 4.08(3) 2_666 2_666 ?
C46 H42 3.44(2) 2_666 2_666 ?
C46 H43 3.88(2) 2_666 2_666 ?
C46 H44 3.36(2) 2_666 2_666 ?
C46 H45 2.17(2) 2_666 2_666 ?
C46 H54 3.67(2) 2_666 1_646 ?
C46 H55 3.53(2) 2_666 1_646 ?
C46 H56 3.49(2) 2_666 2_666 ?
C51 C53 2.41(3) 2_666 2_666 ?
C51 C54 2.79(3) 2_666 2_666 ?
C51 C55 2.40(2) 2_666 2_666 ?
C51 C61 3.33(3) 2_666 2_666 ?
C51 C62 3.40(3) 2_666 2_666 ?
C51 H701 3.07(2) 2_666 2_666 ?
C51 H702 3.78(2) 2_666 2_666 ?
C51 H23 3.78(2) 2_666 1_656 ?
C51 H24 3.65(2) 2_666 2_656 ?
C51 H42 4.01(2) 2_666 2_666 ?
C51 H52 2.01(2) 2_666 2_666 ?
C51 H53 3.49(2) 2_666 2_666 ?
C51 H54 3.85(2) 2_666 2_666 ?
C51 H55 3.42(2) 2_666 2_666 ?
C51 H55 3.82(1) 2_666 1_646 ?
C51 H56 1.94(2) 2_666 2_666 ?
C51 H62 2.61(2) 2_666 2_666 ?
C52 C54 2.38(3) 2_666 2_666 ?
C52 C55 2.73(2) 2_666 2_666 ?
C52 C56 2.42(3) 2_666 2_666 ?
C52 C61 3.86(3) 2_666 2_666 ?
C52 C62 3.66(3) 2_666 2_666 ?
C52 H1 3.27(2) 2_666 2_666 ?
C52 H2 3.80(2) 2_666 2_666 ?
C52 H502 3.67(2) 2_666 2_666 ?
C52 H701 3.69(3) 2_666 2_666 ?
C52 H702 3.64(2) 2_666 2_666 ?
C52 H24 3.59(2) 2_666 2_656 ?
C52 H25 3.58(3) 2_666 2_656 ?
C52 H53 2.27(2) 2_666 2_666 ?
C52 H54 3.22(2) 2_666 2_666 ?
C52 H55 3.81(2) 2_666 2_666 ?
C52 H56 3.26(2) 2_666 2_666 ?
C52 H62 2.96(2) 2_666 2_666 ?
C53 C55 2.38(3) 2_666 2_666 ?
C53 C56 2.80(3) 2_666 2_666 ?
C53 H1 3.95(2) 2_666 2_666 ?
C53 H702 3.68(3) 2_666 2_666 ?
C53 H24 3.22(2) 2_666 2_656 ?
C53 H25 3.25(3) 2_666 2_656 ?
C53 H44 3.24(2) 2_666 2_566 ?
C53 H45 3.62(2) 2_666 2_566 ?
C53 H52 2.23(2) 2_666 2_666 ?
C53 H54 1.99(2) 2_666 2_666 ?
C53 H55 3.32(2) 2_666 2_666 ?
C53 H56 3.84(2) 2_666 2_666 ?
C53 H62 3.81(2) 2_666 2_666 ?
C54 C56 2.41(3) 2_666 2_666 ?
C54 H702 3.83(2) 2_666 2_666 ?
C54 H24 2.82(2) 2_666 2_656 ?
C54 H25 3.75(3) 2_666 2_656 ?
C54 H44 3.01(2) 2_666 2_566 ?
C54 H45 4.03(3) 2_666 2_566 ?
C54 H52 3.45(2) 2_666 2_666 ?
C54 H53 1.97(2) 2_666 2_666 ?
C54 H55 2.02(2) 2_666 2_666 ?
C54 H56 3.48(2) 2_666 2_666 ?
C54 H56 4.01(2) 2_666 1_646 ?
C55 C55 3.81(2) 2_666 1_646 ?
C55 C56 3.59(2) 2_666 1_646 ?
C55 H701 3.72(2) 2_666 2_666 ?
C55 H702 3.95(2) 2_666 2_666 ?
C55 H23 3.22(2) 2_666 1_656 ?
C55 H24 2.84(2) 2_666 2_656 ?
C55 H24 3.75(2) 2_666 1_656 ?
C55 H52 3.81(2) 2_666 2_666 ?
C55 H53 3.22(2) 2_666 2_666 ?
C55 H54 2.27(2) 2_666 2_666 ?
C55 H55 3.53(2) 2_666 1_646 ?
C55 H56 2.34(2) 2_666 2_666 ?
C55 H56 3.33(2) 2_666 1_646 ?
C56 C56 3.90(2) 2_666 1_646 ?
C56 C61 4.35(3) 2_666 2_666 ?
C56 C62 4.30(3) 2_666 2_666 ?
C56 H701 3.06(2) 2_666 2_666 ?
C56 H702 3.91(2) 2_666 2_666 ?
C56 H23 2.79(2) 2_666 1_656 ?
C56 H24 3.32(2) 2_666 2_656 ?
C56 H24 3.38(2) 2_666 1_656 ?
C56 H42 3.72(2) 2_666 2_666 ?
C56 H52 3.30(2) 2_666 2_666 ?
C56 H53 3.85(2) 2_666 2_666 ?
C56 H54 3.48(2) 2_666 2_666 ?
C56 H55 2.21(2) 2_666 2_666 ?
C56 H55 3.02(2) 2_666 1_646 ?
C56 H56 3.97(2) 2_666 1_646 ?
C56 H62 3.34(2) 2_666 2_666 ?
C61 C63 2.44(3) 2_666 2_666 ?
C61 C64 2.82(3) 2_666 2_666 ?
C61 C65 2.44(3) 2_666 2_666 ?
C61 C5 3.75(3) 2_666 2_666 ?
C61 H3 3.06(1) 2_666 2_666 ?
C61 H502 2.76(2) 2_666 2_666 ?
C61 H503 3.73(2) 2_666 2_666 ?
C61 H46 3.15(2) 2_666 2_666 ?
C61 H52 3.33(2) 2_666 2_666 ?
C61 H62 2.00(2) 2_666 2_666 ?
C61 H63 3.41(2) 2_666 2_666 ?
C61 H64 3.82(2) 2_666 2_666 ?
C61 H65 3.41(2) 2_666 2_666 ?
C61 H66 2.16(2) 2_666 2_666 ?
C62 C64 2.40(3) 2_666 2_666 ?
C62 C65 2.71(3) 2_666 2_666 ?
C62 C66 2.32(3) 2_666 2_666 ?
C62 C5 4.10(3) 2_666 2_666 ?
C62 H3 4.01(2) 2_666 2_666 ?
C62 H502 3.07(2) 2_666 2_666 ?
C62 H25 3.97(2) 2_666 2_656 ?
C62 H46 3.84(2) 2_666 2_666 ?
C62 H52 3.27(2) 2_666 2_666 ?
C62 H63 2.18(2) 2_666 2_666 ?
C62 H64 3.30(2) 2_666 2_666 ?
C62 H65 3.80(2) 2_666 2_666 ?
C62 H66 3.33(2) 2_666 2_666 ?
C63 C65 2.29(3) 2_666 2_666 ?
C63 C66 2.70(3) 2_666 2_666 ?
C63 C5 4.43(3) 2_666 2_666 ?
C63 H502 3.61(2) 2_666 2_666 ?
C63 H13 3.84(2) 2_666 1_655 ?
C63 H15 3.78(2) 2_666 2_656 ?
C63 H16 3.73(2) 2_666 2_656 ?
C63 H62 2.29(2) 2_666 2_666 ?
C63 H64 2.05(2) 2_666 2_666 ?
C63 H65 3.28(2) 2_666 2_666 ?
C63 H66 3.79(2) 2_666 2_666 ?
C64 C66 2.37(3) 2_666 2_666 ?
C64 C5 4.42(3) 2_666 2_666 ?
C64 H502 3.83(2) 2_666 2_666 ?
C64 H503 3.77(2) 2_666 2_666 ?
C64 H12 3.66(2) 2_666 1_655 ?
C64 H13 3.58(2) 2_666 1_655 ?
C64 H15 3.49(2) 2_666 2_656 ?
C64 H32 3.17(2) 2_666 1_655 ?
C64 H33 3.25(2) 2_666 1_655 ?
C64 H62 3.44(2) 2_666 2_666 ?
C64 H63 2.10(2) 2_666 2_666 ?
C64 H65 2.08(2) 2_666 2_666 ?
C64 H66 3.32(3) 2_666 2_666 ?
C65 C4 4.02(3) 2_666 1_655 ?
C65 C5 4.07(3) 2_666 2_666 ?
C65 H3 3.44(2) 2_666 2_666 ?
C65 H401 3.63(2) 2_666 1_655 ?
C65 H403 3.54(2) 2_666 1_655 ?
C65 H502 3.56(2) 2_666 2_666 ?
C65 H503 3.37(2) 2_666 2_666 ?
C65 H12 3.46(2) 2_666 1_655 ?
C65 H13 4.04(3) 2_666 1_655 ?
C65 H32 3.15(3) 2_666 1_655 ?
C65 H33 3.19(2) 2_666 1_655 ?
C65 H62 3.79(2) 2_666 2_666 ?
C65 H63 3.28(2) 2_666 2_666 ?
C65 H64 2.07(3) 2_666 2_666 ?
C65 H66 2.12(3) 2_666 2_666 ?
C66 C4 4.44(3) 2_666 1_655 ?
C66 C5 3.74(3) 2_666 2_666 ?
C66 H3 2.69(2) 2_666 2_666 ?
C66 H403 3.67(2) 2_666 1_655 ?
C66 H502 3.05(2) 2_666 2_666 ?
C66 H503 3.37(2) 2_666 2_666 ?
C66 H46 3.38(2) 2_666 2_666 ?
C66 H62 3.24(2) 2_666 2_666 ?
C66 H63 3.79(2) 2_666 2_666 ?
C66 H64 3.30(2) 2_666 2_666 ?
C66 H65 2.16(2) 2_666 2_666 ?
C11s C13s 2.36(3) . . ?
C11s C14s 2.72(4) . . ?
C11s C15s 2.31(5) . . ?
C11s C5 3.83(4) . . ?
C11s H501 3.77(3) . . ?
C11s H502 3.47(3) . . ?
C11s H13 3.34(3) . 2_566 ?
C11s H25 2.86(2) . 1_565 ?
C11s H26 3.51(2) . 1_565 ?
C11s H52 3.42(3) . . ?
C11s H53 4.01(3) . . ?
C11s H63 3.90(2) . . ?
C11s H12s 2.01(3) . . ?
C11s H13s 3.39(2) . . ?
C11s H14s 3.82(3) . . ?
C11s H15s 3.28(3) . . ?
C11s H16s 2.19(3) . . ?
C11s C43s 4.28(3) . . ?
C12s C14s 2.37(5) . . ?
C12s C15s 2.73(5) . . ?
C12s C16s 2.37(4) . . ?
C12s C21s 4.14(4) . . ?
C12s C26s 4.04(4) . . ?
C12s C5 4.05(4) . . ?
C12s H1 3.80(3) . . ?
C12s H501 3.65(3) . . ?
C12s H502 3.84(3) . . ?
C12s H25 3.44(2) . 1_565 ?
C12s H45 3.63(2) . 1_655 ?
C12s H46 3.66(3) . 1_655 ?
C12s H52 3.38(3) . . ?
C12s H53 3.44(3) . . ?
C12s H11s 1.96(3) . . ?
C12s H13s 2.28(3) . . ?
C12s H14s 3.39(3) . . ?
C12s H15s 3.78(3) . . ?
C12s H16s 3.39(3) . . ?
C12s H21s 3.37(3) . . ?
C12s H26s 3.24(3) . . ?
C12s C41s 3.88(3) . . ?
C12s C43s 4.01(4) . . ?
C13s C15s 2.41(4) . . ?
C13s C16s 2.80(4) . . ?
C13s C21s 4.35(4) . . ?
C13s C26s 4.12(4) . . ?
C13s H45 3.62(2) . 1_655 ?
C13s H46 2.81(2) . 1_655 ?
C13s H66 3.63(2) . 1_655 ?
C13s H11s 3.23(3) . . ?
C13s H12s 2.28(3) . . ?
C13s H14s 2.12(3) . . ?
C13s H15s 3.35(3) . . ?
C13s H16s 3.90(3) . . ?
C13s H21s 3.43(3) . . ?
C13s H26s 3.23(3) . . ?
C13s C41s 3.49(3) . . ?
C13s C43s 3.80(4) . . ?
C14s C16s 2.46(4) . . ?
C14s H33 3.57(3) . 2_666 ?
C14s H34 3.96(3) . 2_666 ?
C14s H46 3.34(3) . 1_655 ?
C14s H65 3.82(3) . 1_655 ?
C14s H66 3.70(3) . 1_655 ?
C14s H11s 3.72(3) . . ?
C14s H12s 3.42(3) . . ?
C14s H13s 1.94(3) . . ?
C14s H15s 2.21(3) . . ?
C14s H16s 3.45(3) . . ?
C14s C41s 3.87(4) . . ?
C14s C43s 3.85(4) . . ?
C15s H13 3.78(3) . 2_566 ?
C15s H14 3.37(3) . 2_566 ?
C15s H26 3.61(2) . 1_565 ?
C15s H33 3.69(3) . 2_666 ?
C15s H34 3.28(3) . 2_666 ?
C15s H34 3.88(4) . 1_565 ?
C15s H11s 3.27(3) . . ?
C15s H12s 3.82(4) . . ?
C15s H13s 3.29(3) . . ?
C15s H14s 2.24(3) . . ?
C15s H16s 2.12(3) . . ?
C15s C43s 4.17(4) . . ?
C16s H13 3.04(3) . 2_566 ?
C16s H14 3.31(3) . 2_566 ?
C16s H25 3.30(3) . 1_565 ?
C16s H26 2.93(2) . 1_565 ?
C16s H63 3.81(3) . . ?
C16s H11s 2.12(3) . . ?
C16s H12s 3.29(3) . . ?
C16s H13s 3.84(3) . . ?
C16s H14s 3.45(3) . . ?
C16s H15s 2.13(3) . . ?
C16s C43s 4.40(3) . . ?
C21s C23s 2.42(4) 1_455 1_455 ?
C21s C24s 2.78(4) 1_455 1_455 ?
C21s C25s 2.40(3) 1_455 1_455 ?
C21s H1 3.33(3) 1_455 1_455 ?
C21s H2 3.04(3) 1_455 1_455 ?
C21s H53 3.42(2) 1_455 1_455 ?
C21s H22s 2.08(3) 1_455 1_455 ?
C21s H23s 3.50(3) 1_455 1_455 ?
C21s H24s 3.83(3) 1_455 1_455 ?
C21s H25s 3.39(2) 1_455 1_455 ?
C21s H26s 2.18(3) 1_455 1_455 ?
C22s C24s 2.38(3) 1_455 1_455 ?
C22s C25s 2.73(3) 1_455 1_455 ?
C22s C26s 2.42(4) 1_455 1_455 ?
C22s H1 3.88(3) 1_455 1_455 ?
C22s H2 3.00(3) 1_455 1_455 ?
C22s H702 3.50(3) 1_455 1_455 ?
C22s H801 3.73(3) 1_455 1_455 ?
C22s H803 3.53(3) 1_455 2_565 ?
C22s H43 4.02(3) 1_455 . ?
C22s H53 3.96(3) 1_455 1_455 ?
C22s H21s 2.35(3) 1_455 1_455 ?
C22s H23s 2.35(3) 1_455 1_455 ?
C22s H24s 3.29(3) 1_455 1_455 ?
C22s H25s 3.73(2) 1_455 1_455 ?
C22s H26s 3.37(3) 1_455 1_455 ?
C23s C25s 2.41(4) 1_455 1_455 ?
C23s C26s 2.81(4) 1_455 1_455 ?
C23s H2 2.99(2) 1_455 1_455 ?
C23s H702 3.84(2) 1_455 1_455 ?
C23s H703 3.70(2) 1_455 2_565 ?
C23s H801 3.02(3) 1_455 1_455 ?
C23s H803 3.77(2) 1_455 2_565 ?
C23s H22 4.02(2) 1_455 . ?
C23s H21s 3.50(3) 1_455 1_455 ?
C23s H22s 2.13(2) 1_455 1_455 ?
C23s H24s 2.06(2) 1_455 1_455 ?
C23s H25s 3.22(2) 1_455 1_455 ?
C23s H26s 3.88(3) 1_455 1_455 ?
C24s C26s 2.39(4) 1_455 1_455 ?
C24s H1 3.91(3) 1_455 1_455 ?
C24s H2 2.92(3) 1_455 1_455 ?
C24s H801 3.40(3) 1_455 1_455 ?
C24s H15 3.92(2) 1_455 . ?
C24s H16 3.29(2) 1_455 . ?
C24s H22 3.80(3) 1_455 . ?
C24s H35 3.11(3) 1_455 1_455 ?
C24s H36 3.64(3) 1_455 1_455 ?
C24s H21s 3.79(3) 1_455 1_455 ?
C24s H22s 3.35(2) 1_455 1_455 ?
C24s H23s 1.89(3) 1_455 1_455 ?
C24s H25s 1.95(3) 1_455 1_455 ?
C24s H26s 3.37(3) 1_455 1_455 ?
C25s H1 3.33(2) 1_455 1_455 ?
C25s H2 2.90(2) 1_455 1_455 ?
C25s H16 3.53(2) 1_455 . ?
C25s H35 3.10(2) 1_455 1_455 ?
C25s H36 3.97(3) 1_455 1_455 ?
C25s H21s 3.16(2) 1_455 1_455 ?
C25s H22s 3.79(2) 1_455 1_455 ?
C25s H23s 3.19(3) 1_455 1_455 ?
C25s H24s 2.21(3) 1_455 1_455 ?
C25s H26s 2.14(3) 1_455 1_455 ?
C25s C42s 4.02(4) 1_455 1_455 ?
C26s H1 2.98(3) 1_455 1_455 ?
C26s H2 2.96(3) 1_455 1_455 ?
C26s H21s 1.90(2) 1_455 1_455 ?
C26s H22s 3.37(3) 1_455 1_455 ?
C26s H23s 3.83(3) 1_455 1_455 ?
C26s H24s 3.39(3) 1_455 1_455 ?
C26s H25s 2.19(2) 1_455 1_455 ?
C26s C41s 4.12(4) 1_455 1_455 ?
C26s C42s 3.97(4) 1_455 1_455 ?
C31s C33s 2.38(3) 1_545 1_545 ?
C31s C34s 2.75(3) 1_545 1_545 ?
C31s C35s 2.44(3) 1_545 1_545 ?
C31s H702 3.75(2) 1_545 2_665 ?
C31s H801 3.27(2) 1_545 . ?
C31s H802 3.81(2) 1_545 . ?
C31s H803 3.88(2) 1_545 . ?
C31s H43 3.37(3) 1_545 2_565 ?
C31s H44 3.43(3) 1_545 2_565 ?
C31s H45 3.67(3) 1_545 1_645 ?
C31s H54 3.52(3) 1_545 2_665 ?
C31s H22s 3.60(2) 1_545 2_665 ?
C31s H23s 2.72(3) 1_545 . ?
C31s H24s 3.06(3) 1_545 . ?
C31s H32s 1.94(3) 1_545 1_545 ?
C31s H33s 3.14(2) 1_545 1_545 ?
C31s H34s 3.80(2) 1_545 1_545 ?
C31s H35s 3.40(2) 1_545 1_545 ?
C31s H36s 2.32(3) 1_545 1_545 ?
C32s C34s 2.36(3) 1_545 1_545 ?
C32s C35s 2.72(3) 1_545 1_545 ?
C32s C36s 2.30(4) 1_545 1_545 ?
C32s H801 3.21(2) 1_545 . ?
C32s H802 3.31(2) 1_545 . ?
C32s H803 3.94(2) 1_545 . ?
C32s H25 3.74(2) 1_545 . ?
C32s H26 3.72(2) 1_545 . ?
C32s H36 3.67(2) 1_545 . ?
C32s H43 3.15(2) 1_545 2_565 ?
C32s H44 3.70(3) 1_545 2_565 ?
C32s H45 3.19(3) 1_545 1_645 ?
C32s H23s 3.43(2) 1_545 . ?
C32s H24s 3.11(3) 1_545 . ?
C32s H31s 1.97(2) 1_545 1_545 ?
C32s H33s 1.93(2) 1_545 1_545 ?
C32s H34s 3.30(2) 1_545 1_545 ?
C32s H35s 3.81(2) 1_545 1_545 ?
C32s H36s 3.38(2) 1_545 1_545 ?
C33s C35s 2.37(4) 1_545 1_545 ?
C33s C36s 2.72(4) 1_545 1_545 ?
C33s H15 3.68(3) 1_545 1_655 ?
C33s H25 3.81(3) 1_545 . ?
C33s H26 3.59(3) 1_545 . ?
C33s H35 3.55(3) 1_545 . ?
C33s H36 3.72(3) 1_545 . ?
C33s H45 3.10(3) 1_545 1_645 ?
C33s H46 3.44(3) 1_545 1_645 ?
C33s H14s 4.01(2) 1_545 1_545 ?
C33s H24s 3.23(3) 1_545 . ?
C33s H31s 3.31(2) 1_545 1_545 ?
C33s H32s 2.20(2) 1_545 1_545 ?
C33s H34s 2.02(2) 1_545 1_545 ?
C33s H35s 3.38(3) 1_545 1_545 ?
C33s H36s 3.80(3) 1_545 1_545 ?
C34s C36s 2.34(3) 1_545 1_545 ?
C34s H15 2.92(3) 1_545 1_655 ?
C34s H16 3.50(3) 1_545 1_655 ?
C34s H35 3.76(3) 1_545 . ?
C34s H45 3.57(3) 1_545 1_645 ?
C34s H46 3.12(3) 1_545 1_645 ?
C34s H14s 3.74(2) 1_545 1_545 ?
C34s H24s 3.20(2) 1_545 . ?
C34s H31s 3.83(2) 1_545 1_545 ?
C34s H32s 3.33(2) 1_545 1_545 ?
C34s H33s 2.29(2) 1_545 1_545 ?
C34s H35s 2.18(2) 1_545 1_545 ?
C34s H36s 3.22(2) 1_545 1_545 ?
C35s H15 3.43(2) 1_545 1_655 ?
C35s H16 3.12(3) 1_545 1_655 ?
C35s H22 3.72(3) 1_545 1_655 ?
C35s H46 3.64(2) 1_545 1_645 ?
C35s H55 3.43(2) 1_545 2_665 ?
C35s H62 3.87(2) 1_545 1_645 ?
C35s H63 4.03(2) 1_545 1_645 ?
C35s H23s 3.67(2) 1_545 . ?
C35s H24s 3.11(2) 1_545 . ?
C35s H31s 3.49(2) 1_545 1_545 ?
C35s H32s 3.75(2) 1_545 1_545 ?
C35s H33s 3.43(2) 1_545 1_545 ?
C35s H34s 2.14(2) 1_545 1_545 ?
C35s H36s 1.97(2) 1_545 1_545 ?
C36s H702 3.52(3) 1_545 2_665 ?
C36s H703 3.95(3) 1_545 2_665 ?
C36s H16 4.01(3) 1_545 1_655 ?
C36s H22 3.91(3) 1_545 1_655 ?
C36s H23 3.93(3) 1_545 1_655 ?
C36s H45 4.03(3) 1_545 1_645 ?
C36s H54 3.50(3) 1_545 2_665 ?
C36s H55 3.20(3) 1_545 2_665 ?
C36s H23s 2.87(3) 1_545 . ?
C36s H24s 3.08(3) 1_545 . ?
C36s H31s 2.28(3) 1_545 1_545 ?
C36s H32s 3.21(3) 1_545 1_545 ?
C36s H33s 3.73(3) 1_545 1_545 ?
C36s H34s 3.33(3) 1_545 1_545 ?
C36s H35s 2.12(3) 1_545 1_545 ?
C4 C5 2.47(4) 2_666 2_666 ?
C4 H1 3.85(2) 2_666 2_666 ?
C4 H3 2.23(2) 2_666 2_666 ?
C4 H501 2.56(3) 2_666 2_666 ?
C4 H502 3.24(2) 2_666 2_666 ?
C4 H503 2.80(3) 2_666 2_666 ?
C4 H12 3.30(3) 2_666 2_666 ?
C4 H32 3.66(3) 2_666 2_666 ?
C4 H65 3.04(2) 2_666 1_655 ?
C4 H66 3.94(2) 2_666 1_655 ?
C4 C41s 3.93(4) 2_666 . ?
C4 C43s 4.17(4) 2_666 . ?
C5 H1 3.10(3) 2_666 2_666 ?
C5 H3 1.95(3) 2_666 2_666 ?
C5 H401 3.47(3) 2_666 2_666 ?
C5 H402 2.83(3) 2_666 2_666 ?
C5 H403 2.69(3) 2_666 2_666 ?
C5 H12 3.97(3) 2_666 1_655 ?
C5 H13 3.26(3) 2_666 1_655 ?
C5 H52 3.46(3) 2_666 2_666 ?
C5 H66 3.98(3) 2_666 2_666 ?
C5 C41s 3.98(3) 2_666 . ?
C5 C42s 3.75(4) 2_666 . ?
C5 C43s 4.36(4) 2_666 . ?
C5 C43s 4.05(4) 2_666 2_666 ?
H1 H2 1.5593(2) 2_666 2_666 ?
H1 H402 3.3743(4) 2_666 2_666 ?
H1 H501 2.4955(2) 2_666 2_666 ?
H1 H502 3.0280(7) 2_666 2_666 ?
H1 H52 2.5338(5) 2_666 2_666 ?
H2 H702 3.1398(3) 2_666 2_666 ?
H2 H801 2.6386(3) 2_666 2_666 ?
H2 H36 2.7923(6) 2_666 2_666 ?
H2 H52 3.4397(7) 2_666 2_666 ?
H3 H401 2.8122(6) 2_666 2_666 ?
H3 H402 3.0827(9) 2_666 2_666 ?
H3 H403 2.4445(3) 2_666 2_666 ?
H3 H403 3.2521(7) 2_666 1_655 ?
H3 H501 2.789(1) 2_666 2_666 ?
H3 H502 1.9498(5) 2_666 2_666 ?
H3 H503 2.0127(4) 2_666 2_666 ?
H3 H66 2.4366(9) 2_666 2_666 ?
H401 H402 1.4658(7) 2_666 2_666 ?
H401 H403 1.8210(2) 2_666 2_666 ?
H401 H501 3.5266(8) 2_666 2_666 ?
H401 H12 2.446(1) 2_666 2_666 ?
H401 H32 2.6379(6) 2_666 2_666 ?
H401 H65 2.5858(3) 2_666 1_655 ?
H402 H403 1.9937(4) 2_666 2_666 ?
H402 H501 2.4837(5) 2_666 2_666 ?
H402 H502 3.6392(7) 2_666 2_666 ?
H402 H503 3.4384(7) 2_666 2_666 ?
H402 H32 3.5716(7) 2_666 2_666 ?
H402 H65 3.2534(4) 2_666 1_655 ?
H402 C41s 3.62(3) 2_666 . ?
H402 C43s 3.50(3) 2_666 . ?
H403 H403 3.363(1) 2_666 1_655 ?
H403 H501 2.9819(6) 2_666 2_666 ?
H403 H502 3.5598(5) 2_666 2_666 ?
H403 H503 2.5879(5) 2_666 2_666 ?
H403 H12 3.4059(9) 2_666 2_666 ?
H403 H65 2.7746(6) 2_666 1_655 ?
H403 H66 3.0607(3) 2_666 1_655 ?
H403 C41s 3.71(3) 2_666 . ?
H501 H502 1.8537(6) 2_666 2_666 ?
H501 H503 2.0180(6) 2_666 2_666 ?
H501 H52 3.5196(3) 2_666 2_666 ?
H501 C41s 3.42(2) 2_666 . ?
H501 C41s 3.59(3) 2_666 2_666 ?
H501 C42s 3.32(3) 2_666 . ?
H501 C42s 3.71(3) 2_666 2_666 ?
H501 C43s 3.54(3) 2_666 . ?
H501 C43s 3.44(4) 2_666 2_666 ?
H502 H503 1.6785(2) 2_666 2_666 ?
H502 H13 3.4770(3) 2_666 1_655 ?
H502 H52 2.5948(3) 2_666 2_666 ?
H502 H62 3.5773(5) 2_666 2_666 ?
H502 H66 3.464(2) 2_666 2_666 ?
H503 H12 2.8891(3) 2_666 1_655 ?
H503 H13 2.6489(4) 2_666 1_655 ?
H503 H65 3.515(1) 2_666 2_666 ?
H503 H66 3.616(2) 2_666 2_666 ?
H503 C42s 3.70(3) 2_666 . ?
H6 H701 2.3988(5) 2_666 2_666 ?
H6 H702 3.2849(9) 2_666 2_666 ?
H6 H703 2.5851(3) 2_666 2_666 ?
H6 H801 2.847(1) 2_666 2_666 ?
H6 H802 2.1581(5) 2_666 2_666 ?
H6 H803 2.4897(7) 2_666 2_666 ?
H6 H22 3.2097(9) 2_666 2_666 ?
H701 H702 2.010(1) 2_666 2_666 ?
H701 H703 1.5888(2) 2_666 2_666 ?
H701 H803 3.2207(7) 2_666 2_666 ?
H701 H23 2.5555(4) 2_666 1_656 ?
H701 H42 3.056(2) 2_666 2_666 ?
H701 H56 3.0159(6) 2_666 2_666 ?
H702 H703 1.7908(5) 2_666 2_666 ?
H702 H801 2.7904(5) 2_666 2_666 ?
H702 H803 2.7272(6) 2_666 2_666 ?
H703 H801 3.1439(6) 2_666 2_666 ?
H703 H802 3.3874(6) 2_666 2_666 ?
H703 H803 2.0594(4) 2_666 2_666 ?
H703 H22 3.3895(4) 2_666 1_656 ?
H703 H23 3.1906(7) 2_666 1_656 ?
H801 H802 1.9046(6) 2_666 2_666 ?
H801 H803 1.7377(3) 2_666 2_666 ?
H801 H36 2.8149(3) 2_666 2_666 ?
H802 H803 1.7280(2) 2_666 2_666 ?
H802 H26 3.3427(4) 2_666 2_666 ?
H802 H36 3.1457(4) 2_666 2_666 ?
H802 H42 3.5316(4) 2_666 1_656 ?
H802 H43 2.6544(3) 2_666 1_656 ?
H803 H42 3.3215(5) 2_666 1_656 ?
H803 H43 2.9431(6) 2_666 1_656 ?
H12 H13 2.6128(8) 2_666 2_666 ?
H12 H32 2.4502(8) 2_666 2_666 ?
H12 H64 3.0946(4) 2_666 1_655 ?
H12 H65 2.8916(8) 2_666 1_655 ?
H13 H14 2.5623(4) 2_666 2_666 ?
H13 H64 3.002(1) 2_666 1_655 ?
H13 C42s 3.55(3) 2_666 2_766 ?
H13 C43s 3.72(3) 2_666 1_655 ?
H14 H15 2.3614(2) 2_666 2_666 ?
H14 H32 3.4576(7) 2_666 1_665 ?
H14 H33 2.3525(5) 2_666 1_665 ?
H14 H34 2.397(1) 2_666 2_766 ?
H15 H16 2.1046(5) 2_666 2_666 ?
H15 H33 3.0942(4) 2_666 1_665 ?
H15 H34 2.9060(9) 2_666 2_766 ?
H15 H35 2.688(1) 2_666 2_766 ?
H16 H22 2.6007(3) 2_666 2_666 ?
H16 H63 3.1021(7) 2_666 2_676 ?
H22 H23 2.9759(3) 2_666 2_666 ?
H23 H24 2.2572(5) 2_666 2_666 ?
H23 H42 2.7012(7) 2_666 1_656 ?
H23 H43 3.505(2) 2_666 1_656 ?
H23 H55 3.1961(7) 2_666 1_656 ?
H23 H56 2.3669(2) 2_666 1_656 ?
H24 H25 2.3840(4) 2_666 2_666 ?
H24 H42 3.4929(5) 2_666 1_656 ?
H24 H43 3.0474(8) 2_666 1_656 ?
H24 H54 3.0827(8) 2_666 2_676 ?
H24 H55 3.356(2) 2_666 1_656 ?
H24 H55 3.1621(3) 2_666 2_676 ?
H24 H56 2.7399(4) 2_666 1_656 ?
H24 H62 3.2635(5) 2_666 2_676 ?
H25 H26 2.3967(3) 2_666 2_666 ?
H25 H43 3.5163(4) 2_666 1_656 ?
H25 H45 3.492(1) 2_666 2_576 ?
H25 H53 3.2932(5) 2_666 2_676 ?
H25 H62 3.385(1) 2_666 2_676 ?
H26 H36 2.9770(6) 2_666 2_666 ?
H26 H63 3.310(1) 2_666 2_676 ?
H32 H33 2.3349(8) 2_666 2_666 ?
H32 H64 2.5491(3) 2_666 1_655 ?
H32 H65 2.4069(2) 2_666 1_655 ?
H33 H34 2.855(1) 2_666 2_666 ?
H33 H34 2.9359(7) 2_666 1_565 ?
H33 H64 3.187(1) 2_666 1_655 ?
H33 H65 2.7441(6) 2_666 1_655 ?
H34 H34 3.3936(6) 2_666 1_565 ?
H34 H35 2.3552(2) 2_666 2_666 ?
H35 H36 2.2112(8) 2_666 2_666 ?
H42 H43 2.2392(6) 2_666 2_666 ?
H42 H56 2.7736(7) 2_666 2_666 ?
H43 H44 2.7053(7) 2_666 2_666 ?
H44 H45 2.3660(2) 2_666 2_666 ?
H44 H53 2.4262(6) 2_666 2_766 ?
H44 H54 2.054(1) 2_666 2_766 ?
H44 H54 3.0975(8) 2_666 1_646 ?
H45 H46 2.2773(7) 2_666 2_666 ?
H45 H53 2.6456(8) 2_666 2_766 ?
H45 H54 3.3222(5) 2_666 1_646 ?
H45 H54 3.3117(9) 2_666 2_766 ?
H46 H66 3.4689(5) 2_666 2_666 ?
H52 H53 2.9025(8) 2_666 2_666 ?
H52 H62 2.8929(8) 2_666 2_666 ?
H53 H54 1.9261(2) 2_666 2_666 ?
H54 H55 2.567(1) 2_666 2_666 ?
H55 H55 3.581(1) 2_666 1_646 ?
H55 H56 2.7438(6) 2_666 1_646 ?
H55 H56 2.8686(7) 2_666 2_666 ?
H55 H62 3.5960(5) 2_666 1_646 ?
H56 H62 3.6001(3) 2_666 2_666 ?
H62 H63 2.6760(3) 2_666 2_666 ?
H63 H64 2.4003(2) 2_666 2_666 ?
H64 H65 2.3872(6) 2_666 2_666 ?
H65 H66 2.4369(2) 2_666 2_666 ?
H11s H12s 2.1358(6) . . ?
H11s H16s 2.5708(4) . . ?
H12s H13s 2.845(1) . . ?
H12s H21s 2.7877(8) . . ?
H12s H26s 2.8413(7) . . ?
H13s H14s 2.2110(3) . . ?
H13s H21s 3.0718(3) . . ?
H13s H26s 2.7211(5) . . ?
H13s C41s 3.17(2) . . ?
H13s C43s 3.82(3) . . ?
H14s H15s 2.5331(8) . . ?
H14s C41s 3.94(3) . . ?
H14s C43s 4.00(3) . . ?
H15s H16s 2.418(1) . . ?
H21s H22s 2.7635(3) 1_455 1_455 ?
H21s H26s 2.1007(2) 1_455 1_455 ?
H22s H23s 2.8123(6) 1_455 1_455 ?
H23s H24s 1.9688(2) 1_455 1_455 ?
H24s H25s 2.4356(3) 1_455 1_455 ?
H25s H26s 2.6923(6) 1_455 1_455 ?
H25s C42s 3.66(3) 1_455 1_455 ?
H26s C41s 3.14(3) 1_455 1_455 ?
H26s C42s 3.22(3) 1_455 1_455 ?
H31s H32s 2.1259(4) 1_545 1_545 ?
H31s H36s 2.906(1) 1_545 1_545 ?
H32s H33s 2.2517(3) 1_545 1_545 ?
H33s H34s 2.645(1) 1_545 1_545 ?
H34s H35s 2.5643(6) 1_545 1_545 ?
H35s H36s 2.1477(2) 1_545 1_545 ?
C41s C41s 2.73(3) . 2_666 ?
C41s C42s 2.39(4) . 2_666 ?
C41s C43s 2.30(4) . 2_666 ?
C42s C42s 2.81(4) . 2_666 ?
C42s C43s 2.38(5) . . ?
C43s C43s 2.64(5) . 2_666 ?

loop_
_geom_torsion_atom_site_label_1
_geom_torsion_atom_site_label_2
_geom_torsion_atom_site_label_3
_geom_torsion_atom_site_label_4
_geom_torsion
_geom_torsion_site_symmetry_1
_geom_torsion_site_symmetry_2
_geom_torsion_site_symmetry_3
_geom_torsion_site_symmetry_4
_geom_torsion_publ_flag
C43s C41s C42s C43s 6(4) . . . 2_666 ?
C42s C41s C43s C42s -7(5) . . . 2_666 ?
C11 Sn1 Ru Sn2 20.6(8) 2_666 2_666 2_666 2_666 ?
C11 Sn1 Ru N1 -105.2(7) 2_666 2_666 2_666 2_666 ?
C11 Sn1 Ru N2 177.0(7) 2_666 2_666 2_666 2_666 ?
C11 Sn1 Ru C9 -9.0(8) 2_666 2_666 2_666 2_666 ?
C11 Sn1 Ru C10 81.0(8) 2_666 2_666 2_666 2_666 ?
C21 Sn1 Ru Sn2 -101.8(8) 2_666 2_666 2_666 2_666 ?
C21 Sn1 Ru N1 132.3(7) 2_666 2_666 2_666 2_666 ?
C21 Sn1 Ru N2 54.6(7) 2_666 2_666 2_666 2_666 ?
C21 Sn1 Ru C9 -131.5(9) 2_666 2_666 2_666 2_666 ?
C21 Sn1 Ru C10 -41.5(8) 2_666 2_666 2_666 2_666 ?
C31 Sn1 Ru Sn2 138.7(8) 2_666 2_666 2_666 2_666 ?
C31 Sn1 Ru N1 12.8(7) 2_666 2_666 2_666 2_666 ?
C31 Sn1 Ru N2 -64.9(7) 2_666 2_666 2_666 2_666 ?
C31 Sn1 Ru C9 109.0(9) 2_666 2_666 2_666 2_666 ?
C31 Sn1 Ru C10 -160.9(8) 2_666 2_666 2_666 2_666 ?
Ru Sn1 C11 C12 72(1) 2_666 2_666 2_666 2_666 ?
Ru Sn1 C11 C16 -112(1) 2_666 2_666 2_666 2_666 ?
C21 Sn1 C11 C12 -159(1) 2_666 2_666 2_666 2_666 ?
C21 Sn1 C11 C16 17(1) 2_666 2_666 2_666 2_666 ?
C31 Sn1 C11 C12 -53(1) 2_666 2_666 2_666 2_666 ?
C31 Sn1 C11 C16 123(1) 2_666 2_666 2_666 2_666 ?
Ru Sn1 C21 C22 51(2) 2_666 2_666 2_666 2_666 ?
Ru Sn1 C21 C26 -132(1) 2_666 2_666 2_666 2_666 ?
C11 Sn1 C21 C22 -76(2) 2_666 2_666 2_666 2_666 ?
C11 Sn1 C21 C26 101(1) 2_666 2_666 2_666 2_666 ?
C31 Sn1 C21 C22 177(2) 2_666 2_666 2_666 2_666 ?
C31 Sn1 C21 C26 -6(2) 2_666 2_666 2_666 2_666 ?
Ru Sn1 C31 C32 -125(2) 2_666 2_666 2_666 2_666 ?
Ru Sn1 C31 C36 54(2) 2_666 2_666 2_666 2_666 ?
C11 Sn1 C31 C32 -1(2) 2_666 2_666 2_666 2_666 ?
C11 Sn1 C31 C36 178(2) 2_666 2_666 2_666 2_666 ?
C21 Sn1 C31 C32 107(2) 2_666 2_666 2_666 2_666 ?
C21 Sn1 C31 C36 -73(2) 2_666 2_666 2_666 2_666 ?
C41 Sn2 Ru Sn1 46.1(8) 2_666 2_666 2_666 2_666 ?
C41 Sn2 Ru N1 172.4(7) 2_666 2_666 2_666 2_666 ?
C41 Sn2 Ru N2 -110.1(7) 2_666 2_666 2_666 2_666 ?
C41 Sn2 Ru C9 75.8(9) 2_666 2_666 2_666 2_666 ?
C41 Sn2 Ru C10 -14.3(8) 2_666 2_666 2_666 2_666 ?
C51 Sn2 Ru Sn1 164.2(8) 2_666 2_666 2_666 2_666 ?
C51 Sn2 Ru N1 -69.5(7) 2_666 2_666 2_666 2_666 ?
C51 Sn2 Ru N2 8.0(8) 2_666 2_666 2_666 2_666 ?
C51 Sn2 Ru C9 -166.1(9) 2_666 2_666 2_666 2_666 ?
C51 Sn2 Ru C10 103.8(8) 2_666 2_666 2_666 2_666 ?
C61 Sn2 Ru Sn1 -79.2(8) 2_666 2_666 2_666 2_666 ?
C61 Sn2 Ru N1 47.0(7) 2_666 2_666 2_666 2_666 ?
C61 Sn2 Ru N2 124.5(7) 2_666 2_666 2_666 2_666 ?
C61 Sn2 Ru C9 -49.6(9) 2_666 2_666 2_666 2_666 ?
C61 Sn2 Ru C10 -139.7(8) 2_666 2_666 2_666 2_666 ?
Ru Sn2 C41 C42 53(2) 2_666 2_666 2_666 2_666 ?
Ru Sn2 C41 C46 -122(1) 2_666 2_666 2_666 2_666 ?
C51 Sn2 C41 C42 -72(2) 2_666 2_666 2_666 2_666 ?
C51 Sn2 C41 C46 113(2) 2_666 2_666 2_666 2_666 ?
C61 Sn2 C41 C42 -177(1) 2_666 2_666 2_666 2_666 ?
C61 Sn2 C41 C46 8(2) 2_666 2_666 2_666 2_666 ?
Ru Sn2 C51 C52 61(2) 2_666 2_666 2_666 2_666 ?
Ru Sn2 C51 C56 -117(1) 2_666 2_666 2_666 2_666 ?
C41 Sn2 C51 C52 -173(2) 2_666 2_666 2_666 2_666 ?
C41 Sn2 C51 C56 9(2) 2_666 2_666 2_666 2_666 ?
C61 Sn2 C51 C52 -64(2) 2_666 2_666 2_666 2_666 ?
C61 Sn2 C51 C56 118(2) 2_666 2_666 2_666 2_666 ?
Ru Sn2 C61 C62 -136(1) 2_666 2_666 2_666 2_666 ?
Ru Sn2 C61 C66 42(2) 2_666 2_666 2_666 2_666 ?
C41 Sn2 C61 C62 93(1) 2_666 2_666 2_666 2_666 ?
C41 Sn2 C61 C66 -88(1) 2_666 2_666 2_666 2_666 ?
C51 Sn2 C61 C62 -13(1) 2_666 2_666 2_666 2_666 ?
C51 Sn2 C61 C66 166(1) 2_666 2_666 2_666 2_666 ?
Sn1 Ru N1 C3 91(1) 2_666 2_666 2_666 2_666 ?
Sn1 Ru N1 C1 -90(1) 2_666 2_666 2_666 2_666 ?
Sn2 Ru N1 C3 -84(1) 2_666 2_666 2_666 2_666 ?
Sn2 Ru N1 C1 95(1) 2_666 2_666 2_666 2_666 ?
N2 Ru N1 C3 180(1) 2_666 2_666 2_666 2_666 ?
N2 Ru N1 C1 -2(1) 2_666 2_666 2_666 2_666 ?
C9 Ru N1 C3 3(1) 2_666 2_666 2_666 2_666 ?
C9 Ru N1 C1 -178(1) 2_666 2_666 2_666 2_666 ?
C10 Ru N1 C3 -139(5) 2_666 2_666 2_666 2_666 ?
C10 Ru N1 C1 40(6) 2_666 2_666 2_666 2_666 ?
Sn1 Ru N2 C2 98(1) 2_666 2_666 2_666 2_666 ?
Sn1 Ru N2 C6 -86(1) 2_666 2_666 2_666 2_666 ?
Sn2 Ru N2 C2 -84(1) 2_666 2_666 2_666 2_666 ?
Sn2 Ru N2 C6 91(1) 2_666 2_666 2_666 2_666 ?
N1 Ru N2 C2 2(1) 2_666 2_666 2_666 2_666 ?
N1 Ru N2 C6 178(2) 2_666 2_666 2_666 2_666 ?
C9 Ru N2 C2 36(7) 2_666 2_666 2_666 2_666 ?
C9 Ru N2 C6 -149(7) 2_666 2_666 2_666 2_666 ?
C10 Ru N2 C2 -172(1) 2_666 2_666 2_666 2_666 ?
C10 Ru N2 C6 3(2) 2_666 2_666 2_666 2_666 ?
Sn1 Ru C9 O9 -94(40) 2_666 2_666 2_666 2_666 ?
Sn2 Ru C9 O9 89(40) 2_666 2_666 2_666 2_666 ?
N1 Ru C9 O9 2(40) 2_666 2_666 2_666 2_666 ?
N2 Ru C9 O9 -31(44) 2_666 2_666 2_666 2_666 ?
C10 Ru C9 O9 177(40) 2_666 2_666 2_666 2_666 ?
Sn1 Ru C10 O10 35(19) 2_666 2_666 2_666 2_666 ?
Sn2 Ru C10 O10 -151(19) 2_666 2_666 2_666 2_666 ?
N1 Ru C10 O10 -96(19) 2_666 2_666 2_666 2_666 ?
N2 Ru C10 O10 -55(19) 2_666 2_666 2_666 2_666 ?
C9 Ru C10 O10 122(19) 2_666 2_666 2_666 2_666 ?
Ru N1 C3 C4 -97(2) 2_666 2_666 2_666 2_666 ?
Ru N1 C3 C5 139(2) 2_666 2_666 2_666 2_666 ?
Ru N1 C3 H3 31(2) 2_666 2_666 2_666 2_666 ?
C1 N1 C3 C4 85(2) 2_666 2_666 2_666 2_666 ?
C1 N1 C3 C5 -40(2) 2_666 2_666 2_666 2_666 ?
C1 N1 C3 H3 -148(2) 2_666 2_666 2_666 2_666 ?
Ru N1 C1 C2 0(2) 2_666 2_666 2_666 2_666 ?
Ru N1 C1 H1 -136(2) 2_666 2_666 2_666 2_666 ?
C3 N1 C1 C2 180(2) 2_666 2_666 2_666 2_666 ?
C3 N1 C1 H1 43(3) 2_666 2_666 2_666 2_666 ?
N1 C3 C4 H401 42(3) 2_666 2_666 2_666 2_666 ?
N1 C3 C4 H402 -49(3) 2_666 2_666 2_666 2_666 ?
N1 C3 C4 H403 169(2) 2_666 2_666 2_666 2_666 ?
C5 C3 C4 H401 170(2) 2_666 2_666 2_666 2_666 ?
C5 C3 C4 H402 79(3) 2_666 2_666 2_666 2_666 ?
C5 C3 C4 H403 -63(3) 2_666 2_666 2_666 2_666 ?
H3 C3 C4 H401 -81(3) 2_666 2_666 2_666 2_666 ?
H3 C3 C4 H402 -173(2) 2_666 2_666 2_666 2_666 ?
H3 C3 C4 H403 45(3) 2_666 2_666 2_666 2_666 ?
N1 C3 C5 H501 61(2) 2_666 2_666 2_666 2_666 ?
N1 C3 C5 H502 -56(2) 2_666 2_666 2_666 2_666 ?
N1 C3 C5 H503 -155(2) 2_666 2_666 2_666 2_666 ?
C4 C3 C5 H501 -63(2) 2_666 2_666 2_666 2_666 ?
C4 C3 C5 H502 180(2) 2_666 2_666 2_666 2_666 ?
C4 C3 C5 H503 81(2) 2_666 2_666 2_666 2_666 ?
H3 C3 C5 H501 177(2) 2_666 2_666 2_666 2_666 ?
H3 C3 C5 H502 60(2) 2_666 2_666 2_666 2_666 ?
H3 C3 C5 H503 -39(2) 2_666 2_666 2_666 2_666 ?
N1 C1 C2 N2 1(3) 2_666 2_666 2_666 2_666 ?
N1 C1 C2 H2 171(2) 2_666 2_666 2_666 2_666 ?
H1 C1 C2 N2 157(2) 2_666 2_666 2_666 2_666 ?
H1 C1 C2 H2 -33(1) 2_666 2_666 2_666 2_666 ?
C1 C2 N2 Ru -3(2) 2_666 2_666 2_666 2_666 ?
C1 C2 N2 C6 -179(2) 2_666 2_666 2_666 2_666 ?
H2 C2 N2 Ru -160(4) 2_666 2_666 2_666 2_666 ?
H2 C2 N2 C6 24(5) 2_666 2_666 2_666 2_666 ?
Ru N2 C6 C7 -111(2) 2_666 2_666 2_666 2_666 ?
Ru N2 C6 C8 122(2) 2_666 2_666 2_666 2_666 ?
Ru N2 C6 H6 26(2) 2_666 2_666 2_666 2_666 ?
C2 N2 C6 C7 65(3) 2_666 2_666 2_666 2_666 ?
C2 N2 C6 C8 -63(2) 2_666 2_666 2_666 2_666 ?
C2 N2 C6 H6 -159(2) 2_666 2_666 2_666 2_666 ?
N2 C6 C7 H701 73(3) 2_666 2_666 2_666 2_666 ?
N2 C6 C7 H702 -74(5) 2_666 2_666 2_666 2_666 ?
N2 C6 C7 H703 164(2) 2_666 2_666 2_666 2_666 ?
C8 C6 C7 H701 -159(3) 2_666 2_666 2_666 2_666 ?
C8 C6 C7 H702 54(6) 2_666 2_666 2_666 2_666 ?
C8 C6 C7 H703 -69(3) 2_666 2_666 2_666 2_666 ?
H6 C6 C7 H701 -30(6) 2_666 2_666 2_666 2_666 ?
H6 C6 C7 H702 -177(4) 2_666 2_666 2_666 2_666 ?
H6 C6 C7 H703 60(5) 2_666 2_666 2_666 2_666 ?
N2 C6 C8 H801 61(3) 2_666 2_666 2_666 2_666 ?
N2 C6 C8 H802 -86(3) 2_666 2_666 2_666 2_666 ?
N2 C6 C8 H803 169(2) 2_666 2_666 2_666 2_666 ?
C7 C6 C8 H801 -66(3) 2_666 2_666 2_666 2_666 ?
C7 C6 C8 H802 147(3) 2_666 2_666 2_666 2_666 ?
C7 C6 C8 H803 41(3) 2_666 2_666 2_666 2_666 ?
H6 C6 C8 H801 147(2) 2_666 2_666 2_666 2_666 ?
H6 C6 C8 H802 0(3) 2_666 2_666 2_666 2_666 ?
H6 C6 C8 H803 -105(2) 2_666 2_666 2_666 2_666 ?
Sn1 C11 C12 C13 -180(1) 2_666 2_666 2_666 2_666 ?
Sn1 C11 C12 H12 -13(2) 2_666 2_666 2_666 2_666 ?
C16 C11 C12 C13 5(3) 2_666 2_666 2_666 2_666 ?
C16 C11 C12 H12 171(2) 2_666 2_666 2_666 2_666 ?
Sn1 C11 C16 C15 -179(1) 2_666 2_666 2_666 2_666 ?
Sn1 C11 C16 H16 29(3) 2_666 2_666 2_666 2_666 ?
C12 C11 C16 C15 -4(3) 2_666 2_666 2_666 2_666 ?
C12 C11 C16 H16 -156(2) 2_666 2_666 2_666 2_666 ?
C11 C12 C13 C14 -5(3) 2_666 2_666 2_666 2_666 ?
C11 C12 C13 H13 171(2) 2_666 2_666 2_666 2_666 ?
H12 C12 C13 C14 -172(2) 2_666 2_666 2_666 2_666 ?
H12 C12 C13 H13 4(3) 2_666 2_666 2_666 2_666 ?
C12 C13 C14 C15 6(3) 2_666 2_666 2_666 2_666 ?
C12 C13 C14 H14 -134(3) 2_666 2_666 2_666 2_666 ?
H13 C13 C14 C15 -172(2) 2_666 2_666 2_666 2_666 ?
H13 C13 C14 H14 48(3) 2_666 2_666 2_666 2_666 ?
C13 C14 C15 C16 -5(3) 2_666 2_666 2_666 2_666 ?
C13 C14 C15 H15 176(2) 2_666 2_666 2_666 2_666 ?
H14 C14 C15 C16 147(2) 2_666 2_666 2_666 2_666 ?
H14 C14 C15 H15 -32(3) 2_666 2_666 2_666 2_666 ?
C14 C15 C16 C11 4(3) 2_666 2_666 2_666 2_666 ?
C14 C15 C16 H16 161(2) 2_666 2_666 2_666 2_666 ?
H15 C15 C16 C11 -176(2) 2_666 2_666 2_666 2_666 ?
H15 C15 C16 H16 -20(2) 2_666 2_666 2_666 2_666 ?
Sn1 C21 C22 C23 177(1) 2_666 2_666 2_666 2_666 ?
Sn1 C21 C22 H22 8(2) 2_666 2_666 2_666 2_666 ?
C26 C21 C22 C23 0(3) 2_666 2_666 2_666 2_666 ?
C26 C21 C22 H22 -169(1) 2_666 2_666 2_666 2_666 ?
Sn1 C21 C26 C25 -177(1) 2_666 2_666 2_666 2_666 ?
Sn1 C21 C26 H26 3(2) 2_666 2_666 2_666 2_666 ?
C22 C21 C26 C25 0(3) 2_666 2_666 2_666 2_666 ?
C22 C21 C26 H26 -180(2) 2_666 2_666 2_666 2_666 ?
C21 C22 C23 C24 0(3) 2_666 2_666 2_666 2_666 ?
C21 C22 C23 H23 134(2) 2_666 2_666 2_666 2_666 ?
H22 C22 C23 C24 166(2) 2_666 2_666 2_666 2_666 ?
H22 C22 C23 H23 -60(4) 2_666 2_666 2_666 2_666 ?
C22 C23 C24 C25 -2(3) 2_666 2_666 2_666 2_666 ?
C22 C23 C24 H24 170(2) 2_666 2_666 2_666 2_666 ?
H23 C23 C24 C25 -149(2) 2_666 2_666 2_666 2_666 ?
H23 C23 C24 H24 23(3) 2_666 2_666 2_666 2_666 ?
C23 C24 C25 C26 2(3) 2_666 2_666 2_666 2_666 ?
C23 C24 C25 H25 -174(2) 2_666 2_666 2_666 2_666 ?
H24 C24 C25 C26 -171(2) 2_666 2_666 2_666 2_666 ?
H24 C24 C25 H25 13(3) 2_666 2_666 2_666 2_666 ?
C24 C25 C26 C21 -2(3) 2_666 2_666 2_666 2_666 ?
C24 C25 C26 H26 179(2) 2_666 2_666 2_666 2_666 ?
H25 C25 C26 C21 174(2) 2_666 2_666 2_666 2_666 ?
H25 C25 C26 H26 -5(3) 2_666 2_666 2_666 2_666 ?
Sn1 C31 C32 C33 174(2) 2_666 2_666 2_666 2_666 ?
Sn1 C31 C32 H32 22(3) 2_666 2_666 2_666 2_666 ?
C36 C31 C32 C33 -5(4) 2_666 2_666 2_666 2_666 ?
C36 C31 C32 H32 -157(2) 2_666 2_666 2_666 2_666 ?
Sn1 C31 C36 C35 -174(2) 2_666 2_666 2_666 2_666 ?
Sn1 C31 C36 H36 9(3) 2_666 2_666 2_666 2_666 ?
C32 C31 C36 C35 5(3) 2_666 2_666 2_666 2_666 ?
C32 C31 C36 H36 -172(2) 2_666 2_666 2_666 2_666 ?
C31 C32 C33 C34 4(4) 2_666 2_666 2_666 2_666 ?
C31 C32 C33 H33 -175(2) 2_666 2_666 2_666 2_666 ?
H32 C32 C33 C34 155(2) 2_666 2_666 2_666 2_666 ?
H32 C32 C33 H33 -23(3) 2_666 2_666 2_666 2_666 ?
C32 C33 C34 C35 -2(4) 2_666 2_666 2_666 2_666 ?
C32 C33 C34 H34 169(3) 2_666 2_666 2_666 2_666 ?
H33 C33 C34 C35 176(2) 2_666 2_666 2_666 2_666 ?
H33 C33 C34 H34 -13(5) 2_666 2_666 2_666 2_666 ?
C33 C34 C35 C36 3(4) 2_666 2_666 2_666 2_666 ?
C33 C34 C35 H35 177(3) 2_666 2_666 2_666 2_666 ?
H34 C34 C35 C36 -172(2) 2_666 2_666 2_666 2_666 ?
H34 C34 C35 H35 3(4) 2_666 2_666 2_666 2_666 ?
C34 C35 C36 C31 -4(4) 2_666 2_666 2_666 2_666 ?
C34 C35 C36 H36 173(2) 2_666 2_666 2_666 2_666 ?
H35 C35 C36 C31 180(2) 2_666 2_666 2_666 2_666 ?
H35 C35 C36 H36 -3(3) 2_666 2_666 2_666 2_666 ?
Sn2 C41 C42 C43 -180(2) 2_666 2_666 2_666 2_666 ?
Sn2 C41 C42 H42 -12(3) 2_666 2_666 2_666 2_666 ?
C46 C41 C42 C43 -5(3) 2_666 2_666 2_666 2_666 ?
C46 C41 C42 H42 163(2) 2_666 2_666 2_666 2_666 ?
Sn2 C41 C46 C45 176(1) 2_666 2_666 2_666 2_666 ?
Sn2 C41 C46 H46 23(3) 2_666 2_666 2_666 2_666 ?
C42 C41 C46 C45 0(3) 2_666 2_666 2_666 2_666 ?
C42 C41 C46 H46 -152(2) 2_666 2_666 2_666 2_666 ?
C41 C42 C43 C44 5(3) 2_666 2_666 2_666 2_666 ?
C41 C42 C43 H43 -172(2) 2_666 2_666 2_666 2_666 ?
H42 C42 C43 C44 -165(2) 2_666 2_666 2_666 2_666 ?
H42 C42 C43 H43 18(3) 2_666 2_666 2_666 2_666 ?
C42 C43 C44 C45 0(4) 2_666 2_666 2_666 2_666 ?
C42 C43 C44 H44 172(2) 2_666 2_666 2_666 2_666 ?
H43 C43 C44 C45 176(2) 2_666 2_666 2_666 2_666 ?
H43 C43 C44 H44 -11(4) 2_666 2_666 2_666 2_666 ?
C43 C44 C45 C46 -3(3) 2_666 2_666 2_666 2_666 ?
C43 C44 C45 H45 179(2) 2_666 2_666 2_666 2_666 ?
H44 C44 C45 C46 -178(2) 2_666 2_666 2_666 2_666 ?
H44 C44 C45 H45 4(3) 2_666 2_666 2_666 2_666 ?
C44 C45 C46 C41 3(3) 2_666 2_666 2_666 2_666 ?
C44 C45 C46 H46 162(2) 2_666 2_666 2_666 2_666 ?
H45 C45 C46 C41 -179(2) 2_666 2_666 2_666 2_666 ?
H45 C45 C46 H46 -20(3) 2_666 2_666 2_666 2_666 ?
Sn2 C51 C52 C53 -179(2) 2_666 2_666 2_666 2_666 ?
Sn2 C51 C52 H52 7(3) 2_666 2_666 2_666 2_666 ?
C56 C51 C52 C53 -1(3) 2_666 2_666 2_666 2_666 ?
C56 C51 C52 H52 -175(2) 2_666 2_666 2_666 2_666 ?
Sn2 C51 C56 C55 -179(1) 2_666 2_666 2_666 2_666 ?
Sn2 C51 C56 H56 4(2) 2_666 2_666 2_666 2_666 ?
C52 C51 C56 C55 3(3) 2_666 2_666 2_666 2_666 ?
C52 C51 C56 H56 -174(2) 2_666 2_666 2_666 2_666 ?
C51 C52 C53 C54 0(4) 2_666 2_666 2_666 2_666 ?
C51 C52 C53 H53 175(3) 2_666 2_666 2_666 2_666 ?
H52 C52 C53 C54 173(2) 2_666 2_666 2_666 2_666 ?
H52 C52 C53 H53 -12(5) 2_666 2_666 2_666 2_666 ?
C52 C53 C54 C55 -2(4) 2_666 2_666 2_666 2_666 ?
C52 C53 C54 H54 -173(2) 2_666 2_666 2_666 2_666 ?
H53 C53 C54 C55 -178(2) 2_666 2_666 2_666 2_666 ?
H53 C53 C54 H54 11(2) 2_666 2_666 2_666 2_666 ?
C53 C54 C55 C56 3(3) 2_666 2_666 2_666 2_666 ?
C53 C54 C55 H55 -178(2) 2_666 2_666 2_666 2_666 ?
H54 C54 C55 C56 171(3) 2_666 2_666 2_666 2_666 ?
H54 C54 C55 H55 -10(4) 2_666 2_666 2_666 2_666 ?
C54 C55 C56 C51 -4(3) 2_666 2_666 2_666 2_666 ?
C54 C55 C56 H56 171(3) 2_666 2_666 2_666 2_666 ?
H55 C55 C56 C51 177(2) 2_666 2_666 2_666 2_666 ?
H55 C55 C56 H56 -8(4) 2_666 2_666 2_666 2_666 ?
Sn2 C61 C62 C63 178(1) 2_666 2_666 2_666 2_666 ?
Sn2 C61 C62 H62 -12(2) 2_666 2_666 2_666 2_666 ?
C66 C61 C62 C63 0(3) 2_666 2_666 2_666 2_666 ?
C66 C61 C62 H62 170(1) 2_666 2_666 2_666 2_666 ?
Sn2 C61 C66 C65 -176(1) 2_666 2_666 2_666 2_666 ?
Sn2 C61 C66 H66 0(2) 2_666 2_666 2_666 2_666 ?
C62 C61 C66 C65 3(2) 2_666 2_666 2_666 2_666 ?
C62 C61 C66 H66 179(2) 2_666 2_666 2_666 2_666 ?
C61 C62 C63 C64 0(3) 2_666 2_666 2_666 2_666 ?
C61 C62 C63 H63 177(2) 2_666 2_666 2_666 2_666 ?
H62 C62 C63 C64 -168(2) 2_666 2_666 2_666 2_666 ?
H62 C62 C63 H63 10(3) 2_666 2_666 2_666 2_666 ?
C62 C63 C64 C65 0(3) 2_666 2_666 2_666 2_666 ?
C62 C63 C64 H64 -148(2) 2_666 2_666 2_666 2_666 ?
H63 C63 C64 C65 -178(2) 2_666 2_666 2_666 2_666 ?
H63 C63 C64 H64 34(3) 2_666 2_666 2_666 2_666 ?
C63 C64 C65 C66 2(3) 2_666 2_666 2_666 2_666 ?
C63 C64 C65 H65 -170(2) 2_666 2_666 2_666 2_666 ?
H64 C64 C65 C66 149(2) 2_666 2_666 2_666 2_666 ?
H64 C64 C65 H65 -23(3) 2_666 2_666 2_666 2_666 ?
C64 C65 C66 C61 -4(3) 2_666 2_666 2_666 2_666 ?
C64 C65 C66 H66 180(2) 2_666 2_666 2_666 2_666 ?
H65 C65 C66 C61 168(2) 2_666 2_666 2_666 2_666 ?
H65 C65 C66 H66 -8(3) 2_666 2_666 2_666 2_666 ?
C26s C21s C22s C23s -3(4) 1_455 1_455 1_455 1_455 ?
C26s C21s C22s H22s -169(2) 1_455 1_455 1_455 1_455 ?
H21s C21s C22s C23s 161(3) 1_455 1_455 1_455 1_455 ?
H21s C21s C22s H22s -5(6) 1_455 1_455 1_455 1_455 ?
C22s C21s C26s C25s 2(4) 1_455 1_455 1_455 1_455 ?
C22s C21s C26s H26s -167(2) 1_455 1_455 1_455 1_455 ?
H21s C21s C26s C25s -169(2) 1_455 1_455 1_455 1_455 ?
H21s C21s C26s H26s 22(3) 1_455 1_455 1_455 1_455 ?
C21s C22s C23s C24s 2(4) 1_455 1_455 1_455 1_455 ?
C21s C22s C23s H23s 176(3) 1_455 1_455 1_455 1_455 ?
H22s C22s C23s C24s 168(2) 1_455 1_455 1_455 1_455 ?
H22s C22s C23s H23s -18(6) 1_455 1_455 1_455 1_455 ?
C22s C23s C24s C25s 0(4) 1_455 1_455 1_455 1_455 ?
C22s C23s C24s H24s 159(2) 1_455 1_455 1_455 1_455 ?
H23s C23s C24s C25s -177(2) 1_455 1_455 1_455 1_455 ?
H23s C23s C24s H24s -17(3) 1_455 1_455 1_455 1_455 ?
C23s C24s C25s C26s 0(4) 1_455 1_455 1_455 1_455 ?
C23s C24s C25s H25s -152(2) 1_455 1_455 1_455 1_455 ?
H24s C24s C25s C26s -156(3) 1_455 1_455 1_455 1_455 ?
H24s C24s C25s H25s 52(3) 1_455 1_455 1_455 1_455 ?
C24s C25s C26s C21s 0(4) 1_455 1_455 1_455 1_455 ?
C24s C25s C26s H26s 168(3) 1_455 1_455 1_455 1_455 ?
H25s C25s C26s C21s 144(3) 1_455 1_455 1_455 1_455 ?
H25s C25s C26s H26s -47(4) 1_455 1_455 1_455 1_455 ?
C16s C11s C12s C13s -1(4) . . . . ?
C16s C11s C12s H12s -176(2) . . . . ?
H11s C11s C12s C13s -155(2) . . . . ?
H11s C11s C12s H12s 30(3) . . . . ?
C12s C11s C16s C15s 0(4) . . . . ?
C12s C11s C16s H16s -172(2) . . . . ?
H11s C11s C16s C15s 151(2) . . . . ?
H11s C11s C16s H16s -20(4) . . . . ?
C11s C12s C13s C14s 2(4) . . . . ?
C11s C12s C13s H13s 162(3) . . . . ?
H12s C12s C13s C14s 176(2) . . . . ?
H12s C12s C13s H13s -24(4) . . . . ?
C12s C13s C14s C15s -2(4) . . . . ?
C12s C13s C14s H14s 166(2) . . . . ?
H13s C13s C14s C15s -166(2) . . . . ?
H13s C13s C14s H14s 1(3) . . . . ?
C13s C14s C15s C16s 0(4) . . . . ?
C13s C14s C15s H15s 155(2) . . . . ?
H14s C14s C15s C16s -167(2) . . . . ?
H14s C14s C15s H15s -13(4) . . . . ?
C14s C15s C16s C11s 1(4) . . . . ?
C14s C15s C16s H16s 173(2) . . . . ?
H15s C15s C16s C11s -153(2) . . . . ?
H15s C15s C16s H16s 18(4) . . . . ?
C36s C31s C32s C33s 0(5) 1_545 1_545 1_545 1_545 ?
C36s C31s C32s H32s 159(3) 1_545 1_545 1_545 1_545 ?
H31s C31s C32s C33s 171(3) 1_545 1_545 1_545 1_545 ?
H31s C31s C32s H32s -30(4) 1_545 1_545 1_545 1_545 ?
C32s C31s C36s C35s -5(5) 1_545 1_545 1_545 1_545 ?
C32s C31s C36s H36s -177(4) 1_545 1_545 1_545 1_545 ?
H31s C31s C36s C35s -174(3) 1_545 1_545 1_545 1_545 ?
H31s C31s C36s H36s 15(7) 1_545 1_545 1_545 1_545 ?
C31s C32s C33s C34s 2(5) 1_545 1_545 1_545 1_545 ?
C31s C32s C33s H33s -175(3) 1_545 1_545 1_545 1_545 ?
H32s C32s C33s C34s -154(3) 1_545 1_545 1_545 1_545 ?
H32s C32s C33s H33s 29(4) 1_545 1_545 1_545 1_545 ?
C32s C33s C34s C35s 0(5) 1_545 1_545 1_545 1_545 ?
C32s C33s C34s H34s -170(3) 1_545 1_545 1_545 1_545 ?
H33s C33s C34s C35s 174(4) 1_545 1_545 1_545 1_545 ?
H33s C33s C34s H34s 5(6) 1_545 1_545 1_545 1_545 ?
C33s C34s C35s C36s -3(4) 1_545 1_545 1_545 1_545 ?
C33s C34s C35s H35s -171(3) 1_545 1_545 1_545 1_545 ?
H34s C34s C35s C36s 165(3) 1_545 1_545 1_545 1_545 ?
H34s C34s C35s H35s -3(5) 1_545 1_545 1_545 1_545 ?
C34s C35s C36s C31s 6(4) 1_545 1_545 1_545 1_545 ?
C34s C35s C36s H36s -180(2) 1_545 1_545 1_545 1_545 ?
H35s C35s C36s C31s 175(3) 1_545 1_545 1_545 1_545 ?
H35s C35s C36s H36s -11(4) 1_545 1_545 1_545 1_545 ?

loop_
_reflns_scale_group_code
_reflns_scale_meas_F
? 2.8869
